data_7130343
loop_
_publ_author_name
'Broto-Ribas, Anna'
'Guti\'errez, Susana'
'Imaz, Inhar'
'Carn\'e-S\'anchez, Arnau'
'G\'andara, Felipe'
'Juanhuix, Judith'
'Maspoch, Daniel'

_publ_section_title
;
 Synthesis of the Two Isomers of Heteroleptic Rh12L6L&#x2019;6
 Metal-Organic Polyhedra by Screening of Complementary Linkers
;
_journal_name_full 'Chemical Communications'
_journal_paper_doi 10.1039/D2CC03220A
_journal_year 2022
_chemical_formula_moiety '2(C96 H54 N9 O33 Rh6), C3 H7 N O'
_chemical_formula_sum 'C195 H115 N19 O67 Rh12'
_chemical_formula_weight 5030.97
_space_group_crystal_system triclinic
_space_group_IT_number 2
_space_group_name_Hall '-P 1'
_space_group_name_H-M_alt 'P -1'
_atom_sites_solution_hydrogens geom
_audit_creation_date 2022-05-17
_audit_creation_method
;
Olex2 1.2
(compiled 2018.05.29 svn.r3508 for OlexSys, GUI svn.r5506)
;
_audit_update_record
;
2022-05-31 deposited with the CCDC.	2022-07-18 downloaded from the CCDC.
;
_cell_angle_alpha 87.892(2)
_cell_angle_beta 68.779(2)
_cell_angle_gamma 77.069(2)
_cell_formula_units_Z 2
_cell_length_a 22.9616(5)
_cell_length_b 27.9645(4)
_cell_length_c 29.9154(4)
_cell_measurement_reflns_used 19305
_cell_measurement_temperature 100
_cell_measurement_theta_max 26.4609668583
_cell_measurement_theta_min 0.852548523248
_cell_volume 17431.6(6)
_computing_molecular_graphics 'Olex2 (Dolomanov et al., 2009)'
_computing_publication_material 'Olex2 (Dolomanov et al., 2009)'
_computing_structure_refinement 'ShelXL (Sheldrick, 2015)'
_diffrn_ambient_temperature 100.0
_diffrn_measured_fraction_theta_full 0.906
_diffrn_measured_fraction_theta_max 0.903
_diffrn_measurement_device_type synchrotron
_diffrn_radiation_type synchrotron
_diffrn_radiation_wavelength 0.82656
_diffrn_reflns_av_R_equivalents 0.0481
_diffrn_reflns_av_unetI/netI 0.0526
_diffrn_reflns_Laue_measured_fraction_full 0.906
_diffrn_reflns_Laue_measured_fraction_max 0.903
_diffrn_reflns_limit_h_max 27
_diffrn_reflns_limit_h_min -25
_diffrn_reflns_limit_k_max 33
_diffrn_reflns_limit_k_min -33
_diffrn_reflns_limit_l_max 35
_diffrn_reflns_limit_l_min 0
_diffrn_reflns_number 188103
_diffrn_reflns_point_group_measured_fraction_full 0.906
_diffrn_reflns_point_group_measured_fraction_max 0.903
_diffrn_reflns_theta_full 29.731
_diffrn_reflns_theta_max 29.884
_diffrn_reflns_theta_min 0.850
_exptl_absorpt_coefficient_mu 0.908
_exptl_absorpt_correction_type none
_exptl_crystal_colour 'clear dark red'
_exptl_crystal_colour_lustre clear
_exptl_crystal_colour_modifier dark
_exptl_crystal_colour_primary red
_exptl_crystal_density_diffrn 0.959
_exptl_crystal_description prism
_exptl_crystal_F_000 4988
_exptl_crystal_size_max 0.16
_exptl_crystal_size_mid 0.14
_exptl_crystal_size_min 0.07
_refine_diff_density_max 2.698
_refine_diff_density_min -0.977
_refine_diff_density_rms 0.159
_refine_ls_extinction_method none
_refine_ls_goodness_of_fit_ref 1.170
_refine_ls_hydrogen_treatment constr
_refine_ls_matrix_type full
_refine_ls_number_parameters 2464
_refine_ls_number_reflns 57778
_refine_ls_number_restraints 451
_refine_ls_restrained_S_all 1.173
_refine_ls_R_factor_all 0.1379
_refine_ls_R_factor_gt 0.1123
_refine_ls_shift/su_max 0.001
_refine_ls_shift/su_mean 0.000
_refine_ls_structure_factor_coef Fsqd
_refine_ls_weighting_details 'w=1/[\s^2^(Fo^2^)+(0.2000P)^2^] where P=(Fo^2^+2Fc^2^)/3'
_refine_ls_weighting_scheme calc
_refine_ls_wR_factor_gt 0.3103
_refine_ls_wR_factor_ref 0.3414
_reflns_Friedel_coverage 0.000
_reflns_number_gt 32960
_reflns_number_total 57778
_reflns_threshold_expression 'I > 2\s(I)'
_cod_data_source_file d2cc03220a2.cif
_cod_data_source_block shelx_CCDC4
_cod_original_cell_volume 17431.7(6)
_cod_database_code 7130343
_shelx_shelxl_version_number 2018/1
_shelx_space_group_comment
;
The symmetry employed for this shelxl refinement is uniquely defined
by the following loop, which should always be used as a source of
symmetry information in preference to the above space-group names.
They are only intended as comments.
;
_shelx_estimated_absorpt_t_max 0.939
_shelx_estimated_absorpt_t_min 0.868
_olex2_refinement_description
;
1. Fixed Uiso
 At 1.2 times of:
  All C(H) groups
 At 1.5 times of:
  All C(H,H,H) groups
2. Restrained distances
 C33P-C36P
 1.5 with sigma of 0.02
 N4A-C27A
 1.4 with sigma of 0.02
 N3A-C20A
 1.4 with sigma of 0.02
 N3A-N4A
 1.2 with sigma of 0.02
 C3P-C6P
 1.4 with sigma of 0.02
 C50I-C49I
 1.4 with sigma of 0.02
 C15P-C18P
 1.4 with sigma of 0.02
 C8A-C9A
 1.4 with sigma of 0.02
 N3A-C21A \\sim N3A-C19A
 with sigma of 0.02
 N4A-C28A \\sim N4A-C26A
 with sigma of 0.02
3. Restrained planarity
 O11P, C36P, O12P, C33P, C34P, C32P, C31P, N6P, C35P
 with sigma of 0.1
 O2P, C6P, O1P, C3P
 with sigma of 0.1
 C16A, C21A, C20A, N3A, C19A, C18A, C17A
 with sigma of 0.1
4. Rigid bond restraints
 C81A, C82A, C83A, C84A, C79A, C80A
 with sigma for 1-2 distances of 0.01 and sigma for 1-3 distances of 0.01
 C80A, C81A, C82A, C83A, C84A, C79A
 with sigma for 1-2 distances of 0.01 and sigma for 1-3 distances of 0.01
 C74A, C73A, C77A, C72A, C76A, C75A
 with sigma for 1-2 distances of 0.01 and sigma for 1-3 distances of 0.01
 C25A, C26A, C27A, N3A, N4A, C20A, C18A, C19A, C21A, C16A, C17A, C28A, C23A,
 C24A
 with sigma for 1-2 distances of 0.01 and sigma for 1-3 distances of 0.01
 C54A, C55A, C56A, C51A, C52A, C53A, N8A
 with sigma for 1-2 distances of 0.01 and sigma for 1-3 distances of 0.01
 C15A, C16A, C17A, C18A, C19A, C20A, C21A, N4A, N3A
 with sigma for 1-2 distances of 0.01 and sigma for 1-3 distances of 0.01
 O2P, O1P, C6P, C3P, C4P, C2P
 with sigma for 1-2 distances of 0.01 and sigma for 1-3 distances of 0.01
 O12P, C36P, O11P, C33P
 with sigma for 1-2 distances of 0.01 and sigma for 1-3 distances of 0.01
 O12P, C36P, O11P, C33P, C32P, C31P, N6P, C35P, C34P
 with sigma for 1-2 distances of 0.01 and sigma for 1-3 distances of 0.01
5. Uiso/Uaniso restraints and constraints
C76A \\sim N11A \\sim C83A \\sim N12A: within 2A with sigma of 0.04 and sigma
for terminal atoms of 0.08
N8A \\sim C55A \\sim N7A \\sim C48A: within 2A with sigma of 0.04 and sigma for
terminal atoms of 0.08
C34P \\sim C33P \\sim C35P \\sim N6P \\sim C31P \\sim C32P: within 2A with
sigma of 0.04 and sigma for terminal atoms of 0.08
C52A \\sim C53A \\sim C54A \\sim C55A \\sim C56A \\sim C51A: within 2A with
sigma of 0.04 and sigma for terminal atoms of 0.08
O12P \\sim C36P \\sim O11P \\sim C33P: within 2A with sigma of 0.04 and sigma
for terminal atoms of 0.08
C20A \\sim N3A \\sim N4A \\sim C27A: within 2A with sigma of 0.04 and sigma for
terminal atoms of 0.08
C21A \\sim C20A \\sim C19A \\sim C18A \\sim C17A \\sim C16A: within 2A with
sigma of 0.04 and sigma for terminal atoms of 0.08
C28P \\sim C29P \\sim N5P \\sim C26P \\sim C27P \\sim C25P: within 2A with
sigma of 0.04 and sigma for terminal atoms of 0.08
C3P \\sim C6P \\sim O1P \\sim O2P: within 2A with sigma of 0.04 and sigma for
terminal atoms of 0.08
O6P \\sim C18P \\sim O5P \\sim C15P: within 2A with sigma of 0.04 and sigma for
terminal atoms of 0.08
C23A \\sim C24A \\sim C25A \\sim C26A \\sim C27A \\sim C28A: within 2A with
sigma of 0.04 and sigma for terminal atoms of 0.08
C31P \\sim C32P \\sim N6P \\sim C35P \\sim C34P \\sim C33P \\sim C36P \\sim
O12P \\sim O11P: within 2A with sigma of 0.04 and sigma for terminal atoms of
0.08
C76A \\sim C75A \\sim C74A \\sim C73A \\sim C72A \\sim C77A: within 2A with
sigma of 0.04 and sigma for terminal atoms of 0.08
Uanis(C76A) = Uanis(N11A) = Uanis(N12A) = Uanis(C83A) = Uanis(C82A) =
Uanis(C81A) = Uanis(C80A) = Uanis(C79A) = Uanis(C84A)
Uanis(C20A) = Uanis(N3A) = Uanis(N4A) = Uanis(C27A)
Uanis(C2D) = Uanis(N1D) = Uanis(C1D) = Uanis(C3D) = Uanis(O1D)
6.a Me refined with riding coordinates:
 C2D(H2DA,H2DB,H2DC), C3D(H3DA,H3DB,H3DC)
6.b Aromatic/amide H refined with riding coordinates:
 C70A(H70A), C71I(H71I), C47I(H47I), C5A(H5A), C7I(H7I), C3I(H3I), C4I(H4I),
 C55I(H55I), C11I(H11I), C68A(H68A), C67A(H67A), C59I(H59I), C69I(H69I),
 C19P(H19P), C67I(H67I), C4A(H4A), C25P(H25P), C19I(H19I), C7A(H7A), C63A(H63A),
  C43I(H43I), C63I(H63I), C3A(H3A), C20P(H20P), C66A(H66A), C51I(H51I),
 C56I(H56I), C13P(H13P), C23I(H23I), C68I(H68I), C14A(H14A), C64I(H64I),
 C42A(H42A), C38A(H38A), C57I(H57I), C1D(H1D), C31I(H31I), C45A(H45A),
 C47A(H47A), C16P(H16P), C23P(H23P), C59A(H59A), C31A(H31A), C45I(H45I),
 C20I(H20I), C11P(H11P), C7P(H7P), C8P(H8P), C10P(H10P), C17P(H17P), C35I(H35I),
  C52I(H52I), C84A(H84A), C54A(H54A), C53A(H53A), C52A(H52A), C56A(H56A),
 C14P(H14P), C5P(H5P), C26P(H26P), C27I(H27I), C49A(H49A), C8I(H8I), C39I(H39I),
  C61A(H61A), C35A(H35A), C22P(H22P), C44I(H44I), C46A(H46A), C60A(H60A),
 C21I(H21I), C9I(H9I), C33A(H33A), C40I(H40I), C40A(H40A), C12A(H12A),
 C10A(H10A), C26A(H26A), C25A(H25A), C24A(H24A), C28A(H28A), C15I(H15I),
 C28I(H28I), C39A(H39A), C32A(H32A), C11A(H11A), C4P(H4P), C80A(H80A),
 C29P(H29P), C75A(H75A), C74A(H74A), C73A(H73A), C77A(H77A), C16I(H16I),
 C2P(H2P), C1P(H1P), C28P(H28P), C33I(H33I), C32I(H32I), C82A(H82A), C34P(H34P),
  C32P(H32P), C31P(H31P), C35P(H35P), C81A(H81A), C21A(H21A), C17A(H17A),
 C18A(H18A), C19A(H19A)
6.c Fitted hexagon refined as free rotating group:
 C7I(C2I,C3I,C4I,C5I,C6I), C11P(N2P,C7P,C8P,C9P,C10P), C55A(C54A,C53A,C52A,
 C51A,C56A), C27A(C26A,C25A,C24A,C23A,C28A), C76A(C75A,C74A,C73A,C72A,C77A),
 C34P(C33P,C32P,C31P,N6P,C35P), C20A(C21A,C16A,C17A,C18A,C19A)
;
_smtbx_masks_void_probe_radius 1.2
_smtbx_masks_void_truncation_radius 1.2
_olex2_submission_special_instructions 'No special instructions were received'

loop_
_space_group_symop_operation_xyz
'x, y, z'
'-x, -y, -z'

loop_
_atom_site_label
_atom_site_type_symbol
_atom_site_fract_x
_atom_site_fract_y
_atom_site_fract_z
_atom_site_U_iso_or_equiv
_atom_site_adp_type
_atom_site_occupancy
_atom_site_site_symmetry_order
_atom_site_calc_flag
_atom_site_refinement_flags_posn
_atom_site_refinement_flags_adp
_atom_site_refinement_flags_occupancy
_atom_site_disorder_assembly
_atom_site_disorder_group
Rh01 Rh 1.10353(4) 0.50181(2) 0.20713(2) 0.0925(2) Uani 1 1 d . . . . .
Rh02 Rh 1.17363(4) 0.50347(2) 0.25002(2) 0.0955(2) Uani 1 1 d . . . . .
Rh03 Rh -0.17185(4) 0.80127(2) 0.56358(2) 0.1021(2) Uani 1 1 d . . . . .
Rh04 Rh -0.19699(4) 0.72672(2) 0.54708(2) 0.1026(2) Uani 1 1 d . . . . .
Rh05 Rh 0.61470(4) 0.72001(3) 0.17228(3) 0.1024(2) Uani 1 1 d . . . . .
Rh06 Rh 0.81810(4) 0.22461(2) 0.11437(3) 0.1009(2) Uani 1 1 d . . . . .
Rh07 Rh 0.70372(4) 0.64985(3) 0.14973(3) 0.1076(3) Uani 1 1 d . . . . .
Rh08 Rh 0.84109(4) 0.30489(2) 0.10878(3) 0.1059(3) Uani 1 1 d . . . . .
Rh09 Rh -0.04646(4) 1.02735(3) 0.19939(3) 0.1092(3) Uani 1 1 d . . . . .
Rh0A Rh 0.31794(4) 0.83529(3) 0.38679(3) 0.1261(3) Uani 1 1 d . . . . .
Rh0B Rh 0.40342(4) 0.76473(3) 0.37909(3) 0.1287(3) Uani 1 1 d . . . . .
Rh0C Rh -0.00659(5) 1.02453(3) 0.26370(3) 0.1235(3) Uani 1 1 d . . . . .
O00D O 0.8640(3) 0.4407(2) -0.1704(2) 0.1051(18) Uani 1 1 d . . . . .
O00E O 0.8238(3) 0.5456(2) -0.15817(19) 0.1016(17) Uani 1 1 d . . . . .
O1I O -0.1019(3) 0.6969(2) 0.5183(2) 0.1071(18) Uani 1 1 d . . . . .
O19A O 1.1376(3) 0.4494(2) 0.2890(2) 0.0988(17) Uani 1 1 d . . . . .
O00H O 1.0903(3) 0.8021(2) -0.0705(2) 0.1054(18) Uani 1 1 d . . . . .
O16A O 1.0330(3) 0.5492(2) 0.2590(2) 0.1054(18) Uani 1 1 d . . . . .
O8A O 0.2909(4) 1.2392(3) 0.4248(3) 0.132(2) Uani 1 1 d . . . . .
O00K O 0.7563(3) 0.5462(2) -0.2000(2) 0.1111(19) Uani 1 1 d . . . . .
O00L O 0.7912(3) 0.2395(2) 0.0565(2) 0.1090(19) Uani 1 1 d . . . . .
O9I O -0.1312(4) 1.0706(2) 0.2431(2) 0.116(2) Uani 1 1 d . . . . .
O15A O 1.1026(4) 0.5528(2) 0.2972(2) 0.113(2) Uani 1 1 d . . . . .
O17A O 0.8695(3) 0.2907(2) 0.1656(2) 0.1110(19) Uani 1 1 d . . . . .
O00P O 0.6769(3) 0.7611(2) 0.1360(2) 0.1117(19) Uani 1 1 d . . . . .
O2I O -0.0781(3) 0.7669(3) 0.5346(2) 0.117(2) Uani 1 1 d . . . . .
O00R O 1.0688(3) 0.7255(2) -0.0646(2) 0.1120(19) Uani 1 1 d . . . . .
O22A O 0.7488(4) 0.3308(2) 0.1551(3) 0.125(2) Uani 1 1 d . . . . .
O7A O 0.2669(4) 1.1681(2) 0.4090(2) 0.116(2) Uani 1 1 d . . . . .
O23A O 0.6415(3) 0.6078(2) 0.1841(2) 0.1133(19) Uani 1 1 d . . . . .
O8I O -0.1706(4) 0.8220(2) 0.4969(2) 0.116(2) Uani 1 1 d . . . . .
O20A O 1.0742(3) 0.44472(19) 0.24720(19) 0.0974(16) Uani 1 1 d . . . . .
O21A O 0.7288(3) 0.2543(2) 0.1590(3) 0.116(2) Uani 1 1 d . . . . .
O3I O 0.3363(4) 0.7237(3) 0.3978(3) 0.143(3) Uani 1 1 d . . . . .
O2A O -0.1765(3) 0.7747(2) 0.6294(2) 0.1067(18) Uani 1 1 d . . . . .
O7I O -0.1937(4) 0.7525(2) 0.4823(2) 0.116(2) Uani 1 1 d . . . . .
O18A O 0.8474(3) 0.2168(2) 0.1724(2) 0.1060(18) Uani 1 1 d . . . . .
O012 O 0.7962(3) 0.4412(2) -0.2093(2) 0.1069(18) Uani 1 1 d . . . . .
O14A O 0.7156(3) 0.6622(2) 0.2126(2) 0.123(2) Uani 1 1 d . . . . .
O5A O 0.4641(4) 0.8109(3) 0.3610(3) 0.142(3) Uani 1 1 d . . . . .
O015 O 0.6037(3) 0.7081(3) 0.1101(2) 0.124(2) Uani 1 1 d . . . . .
O13A O 0.6301(3) 0.7272(2) 0.2336(2) 0.1081(18) Uani 1 1 d . . . . .
O10I O -0.0948(4) 1.0674(3) 0.3030(2) 0.130(2) Uani 1 1 d . . . . .
O018 O 0.8107(4) 0.3150(3) 0.0527(2) 0.115(2) Uani 1 1 d . . . . .
O4A O 0.0105(4) 0.9123(3) 0.8224(2) 0.128(2) Uani 1 1 d . . . . .
O9A O 0.0367(4) 0.9855(3) 0.1613(3) 0.133(2) Uani 1 1 d . . . . .
O01B O 0.6872(3) 0.6428(3) 0.0886(2) 0.124(2) Uani 1 1 d . . . . .
O5I O -0.0830(4) 0.9675(2) 0.2265(2) 0.118(2) Uani 1 1 d . . . . .
O01D O 0.7608(3) 0.6961(2) 0.1149(2) 0.115(2) Uani 1 1 d . . . . .
O11A O 0.4119(3) 0.7564(2) 0.3092(2) 0.121(2) Uani 1 1 d . . . . .
O1A O -0.2022(3) 0.7048(2) 0.6130(2) 0.1050(18) Uani 1 1 d . . . . .
O4I O 0.2555(3) 0.7905(2) 0.4048(3) 0.133(2) Uani 1 1 d . . . . .
N5P N 1.2338(4) 0.5028(3) 0.2920(3) 0.108(2) Uani 1 1 d . U . . .
C1I C -0.0624(5) 0.7227(3) 0.5182(3) 0.093(2) Uani 1 1 d . . . . .
O10A O 0.0759(4) 0.9806(3) 0.2224(3) 0.147(3) Uani 1 1 d . . . . .
O24A O 0.5586(3) 0.6732(2) 0.2060(2) 0.117(2) Uani 1 1 d . . . . .
O6I O -0.0469(4) 0.9663(3) 0.2877(3) 0.130(2) Uani 1 1 d . . . . .
N4P N 0.7923(4) 0.1531(3) 0.1222(3) 0.097(2) Uani 1 1 d . . . . .
O1W O -0.1504(4) 0.8754(2) 0.5801(3) 0.134(2) Uani 1 1 d . . . . .
O6A O 0.3840(4) 0.8759(3) 0.3713(3) 0.128(2) Uani 1 1 d . . . . .
O4W O 1.0361(4) 0.5002(3) 0.1650(3) 0.129(2) Uani 1 1 d . . . . .
O12A O 0.3312(3) 0.8230(2) 0.3164(2) 0.118(2) Uani 1 1 d . . . . .
N3P N 0.5414(4) 0.7890(3) 0.1887(3) 0.105(2) Uani 1 1 d . . . . .
N1P N -0.2159(4) 0.6582(3) 0.5312(3) 0.110(2) Uani 1 1 d . . . . .
N9A N 0.9683(4) 0.3026(3) 0.2866(3) 0.114(2) Uani 1 1 d . . . . .
C22A C 0.3056(6) 1.1933(4) 0.4101(4) 0.116(3) Uani 1 1 d . . . . .
C70A C 1.0360(4) 0.3662(3) 0.3022(3) 0.090(2) Uani 1 1 d . . . . .
H70A H 1.029184 0.370014 0.272710 0.108 Uiso 1 1 calc R . . . .
O12I O -0.3090(4) 1.1582(3) 0.5430(3) 0.147(3) Uani 1 1 d . . . . .
N2A N -0.1261(5) 0.7732(3) 0.7776(3) 0.126(3) Uani 1 1 d . . . . .
N1A N -0.1526(4) 0.7383(3) 0.7934(3) 0.114(3) Uani 1 1 d . . . . .
C54I C 0.7910(5) 0.3352(3) -0.0793(3) 0.110(3) Uani 1 1 d . . . . .
O8P O 0.7487(5) -0.0080(3) 0.1787(3) 0.156(3) Uani 1 1 d . . . . .
C71I C 0.9450(5) 0.7639(3) 0.0022(3) 0.108(3) Uani 1 1 d . . . . .
H71I H 0.962292 0.729528 0.000488 0.130 Uiso 1 1 calc R . . . .
O3A O -0.0272(4) 0.9145(3) 0.7617(3) 0.143(3) Uani 1 1 d . . . . .
C47I C 0.7256(5) 0.6006(3) -0.0838(3) 0.111(3) Uani 1 1 d . . . . .
H47I H 0.765094 0.585593 -0.080464 0.133 Uiso 1 1 calc R . . . .
C64A C 1.0962(5) 0.4322(3) 0.2809(3) 0.101(3) Uani 1 1 d . . . . .
C48I C 0.7703(6) 0.5600(3) -0.1641(3) 0.105(3) Uani 1 1 d . . . . .
C65A C 1.0686(5) 0.3937(3) 0.3134(3) 0.094(2) Uani 1 1 d . . . . .
C50A C 1.0480(5) 0.5658(3) 0.2915(3) 0.105(3) Uani 1 1 d . . . . .
C66I C 0.8806(5) 0.7825(3) 0.0318(3) 0.104(3) Uani 1 1 d . . . . .
N10A N 0.9811(5) 0.2973(3) 0.3242(3) 0.115(3) Uani 1 1 d . . . . .
C57A C 0.8653(5) 0.2506(4) 0.1844(3) 0.104(3) Uani 1 1 d . . . . .
C62I C 0.7792(5) 0.7737(3) 0.0876(3) 0.103(3) Uani 1 1 d . . . . .
C5A C -0.2098(5) 0.6829(3) 0.7796(3) 0.103(3) Uani 1 1 d . . . . .
H5A H -0.214464 0.670882 0.810516 0.123 Uiso 1 1 calc R . . . .
C7I C 0.0542(4) 0.72858(17) 0.4821(2) 0.120(3) Uani 1 1 d . . . . .
H7I H 0.040212 0.763294 0.486568 0.144 Uiso 1 1 calc R . . . .
C2I C 0.0095(3) 0.6994(2) 0.4958(2) 0.116(3) Uani 1 1 d G . . . .
C3I C 0.0299(4) 0.6486(2) 0.4892(3) 0.129(4) Uani 1 1 d G . . . .
H3I H -0.000627 0.628629 0.498600 0.155 Uiso 1 1 calc R . . . .
C4I C 0.0950(4) 0.62698(17) 0.4689(3) 0.134(4) Uani 1 1 d G . . . .
H4I H 0.108907 0.592264 0.464398 0.160 Uiso 1 1 calc R . . . .
C5I C 0.1396(3) 0.6562(3) 0.4552(3) 0.124(3) Uani 1 1 d G . . . .
C6I C 0.1192(3) 0.7070(2) 0.4618(3) 0.115(3) Uani 1 1 d G . . . .
O11I O -0.3890(4) 1.2226(3) 0.5524(3) 0.154(3) Uani 1 1 d . . . . .
O1D O 0.7277(7) -0.0908(4) 0.1973(4) 0.203(3) Uani 1 1 d . . . . .
C58I C 0.7985(5) 0.3840(3) -0.1493(3) 0.106(3) Uani 1 1 d . . . . .
C61I C 0.7355(4) 0.7399(4) 0.1142(3) 0.101(3) Uani 1 1 d . . . . .
C42I C 0.6751(5) 0.6306(3) -0.0444(3) 0.104(3) Uani 1 1 d . . . . .
N7A N 0.8182(5) 0.6550(3) 0.3315(3) 0.130(3) Uani 1 1 d . U . . .
C55I C 0.8041(5) 0.3258(3) -0.0367(3) 0.103(3) Uani 1 1 d . . . . .
H55I H 0.826928 0.344925 -0.026766 0.123 Uiso 1 1 calc R . . . .
C1A C -0.1921(4) 0.7340(3) 0.6405(3) 0.102(3) Uani 1 1 d . . . . .
C53I C 0.7543(5) 0.3067(4) -0.0928(4) 0.118(3) Uani 1 1 d . . . . .
C11I C 0.1651(5) 0.7345(4) 0.4452(4) 0.119(3) Uani 1 1 d . . . . .
H11I H 0.151684 0.769252 0.448576 0.143 Uiso 1 1 calc R . . . .
C68A C 1.0230(5) 0.3257(4) 0.3771(3) 0.114(3) Uani 1 1 d . . . . .
H68A H 1.008935 0.300845 0.398015 0.137 Uiso 1 1 calc R . . . .
C46I C 0.7169(5) 0.5934(3) -0.1277(3) 0.104(3) Uani 1 1 d . . . . .
O6W O 0.8650(5) 0.3824(3) 0.1031(4) 0.174(4) Uani 1 1 d . . . . .
C67A C 1.0532(5) 0.3549(4) 0.3889(3) 0.107(3) Uani 1 1 d . . . . .
H67A H 1.056521 0.352899 0.419667 0.128 Uiso 1 1 calc R . . . .
O3W O 0.2349(4) 0.9030(3) 0.3929(4) 0.193(4) Uani 1 1 d . . . . .
C6A C -0.1776(5) 0.7217(3) 0.7642(3) 0.114(3) Uani 1 1 d . . . . .
C59I C 0.8135(5) 0.3744(3) -0.1084(4) 0.104(3) Uani 1 1 d . . . . .
H59I H 0.837838 0.393209 -0.099715 0.125 Uiso 1 1 calc R . . . .
C69A C 1.0111(5) 0.3307(3) 0.3340(3) 0.099(2) Uani 1 1 d . . . . .
C69I C 0.9610(6) 0.8454(4) -0.0179(4) 0.124(3) Uani 1 1 d . . . . .
H69I H 0.988495 0.866839 -0.032797 0.149 Uiso 1 1 calc R . . . .
O4P O -0.1150(8) 0.9780(3) -0.0043(4) 0.234(7) Uani 1 1 d . . . . .
C19P C 0.7942(5) 0.1263(3) 0.1596(4) 0.104(3) Uani 1 1 d . . . . .
H19P H 0.808449 0.138611 0.182016 0.125 Uiso 1 1 calc R . . . .
C67I C 0.8410(5) 0.7534(3) 0.0578(3) 0.102(3) Uani 1 1 d . . . . .
H67I H 0.856328 0.718726 0.055357 0.122 Uiso 1 1 calc R . . . .
C70I C 0.9838(5) 0.7939(3) -0.0245(3) 0.102(3) Uani 1 1 d . . . . .
C25I C -0.1390(7) 1.0826(4) 0.2854(4) 0.117(3) Uani 1 1 d . . . . .
C13A C -0.0973(6) 0.7905(4) 0.8070(3) 0.126(4) Uani 1 1 d . . . . .
C4A C -0.2337(5) 0.6628(3) 0.7528(3) 0.111(3) Uani 1 1 d . . . . .
H4A H -0.254478 0.636629 0.764769 0.133 Uiso 1 1 calc R . . . .
C13I C -0.0777(7) 0.9517(4) 0.2667(4) 0.129(4) Uani 1 1 d . . . . .
C12I C 0.2799(6) 0.7438(4) 0.4073(4) 0.117(3) Uani 1 1 d . . . . .
C25P C 1.2435(6) 0.5422(5) 0.3023(4) 0.136(4) Uani 1 1 d . U . . .
H25P H 1.226855 0.571232 0.289195 0.164 Uiso 1 1 calc R . . . .
N12A N 0.5601(6) 0.4607(4) 0.2410(5) 0.191(2) Uani 1 1 d . U . . .
C19I C -0.1113(6) 0.8978(4) 0.3335(3) 0.116(3) Uani 1 1 d . . . . .
H19I H -0.090433 0.912702 0.349509 0.140 Uiso 1 1 calc R . . . .
C7A C -0.1736(5) 0.7385(3) 0.7169(3) 0.113(3) Uani 1 1 d . . . . .
H7A H -0.153170 0.764644 0.704465 0.136 Uiso 1 1 calc R . . . .
C63A C 0.9181(5) 0.2737(3) 0.2382(3) 0.102(3) Uani 1 1 d . . . . .
H63A H 0.924880 0.301489 0.219425 0.123 Uiso 1 1 calc R . . . .
C65I C 0.8579(5) 0.8359(3) 0.0367(3) 0.106(3) Uani 1 1 d . . . . .
O3P O -0.0818(7) 1.0462(3) -0.0266(3) 0.201(5) Uani 1 1 d . . . . .
C43I C 0.6784(5) 0.6351(4) 0.0001(4) 0.117(3) Uani 1 1 d . . . . .
H43I H 0.713783 0.614991 0.006082 0.140 Uiso 1 1 calc R . . . .
C63I C 0.7550(5) 0.8241(4) 0.0911(4) 0.114(3) Uani 1 1 d . . . . .
H63I H 0.711569 0.837640 0.110356 0.136 Uiso 1 1 calc R . . . .
O9P O 1.3469(6) 0.5471(4) 0.3935(4) 0.180(4) Uani 1 1 d . . . . .
C37A C 0.3787(5) 0.7763(4) 0.2420(4) 0.108(3) Uani 1 1 d . . . . .
C3A C -0.2289(5) 0.6793(3) 0.7073(3) 0.111(3) Uani 1 1 d . . . . .
H3A H -0.246216 0.664378 0.688542 0.133 Uiso 1 1 calc R . . . .
C43A C 0.6754(5) 0.6962(3) 0.2411(4) 0.102(3) Uani 1 1 d . . . . .
C2A C -0.1993(5) 0.7168(3) 0.6897(3) 0.100(3) Uani 1 1 d . . . . .
N5A N 0.2752(6) 0.8480(4) 0.1702(4) 0.144(3) Uani 1 1 d . . . . .
C20P C 0.7769(5) 0.0823(3) 0.1679(4) 0.117(3) Uani 1 1 d . . . . .
H20P H 0.777507 0.065610 0.195987 0.140 Uiso 1 1 calc R . . . .
C78A C 0.5838(5) 0.6269(3) 0.2053(4) 0.114(3) Uani 1 1 d . . . . .
C66A C 1.0811(5) 0.3894(3) 0.3569(3) 0.108(3) Uani 1 1 d . . . . .
H66A H 1.106420 0.408369 0.364009 0.130 Uiso 1 1 calc R . . . .
O5W O 0.7885(4) 0.5834(3) 0.1273(4) 0.166(3) Uani 1 1 d . . . . .
C38I C 0.6349(5) 0.6661(4) 0.0357(4) 0.116(3) Uani 1 1 d . . . . .
C18I C -0.1439(6) 0.8626(4) 0.3553(3) 0.114(3) Uani 1 1 d . . . . .
C9A C -0.0419(6) 0.8501(4) 0.8140(4) 0.125(4) Uani 1 1 d D . . . .
C51I C 0.7526(5) 0.2580(4) -0.0236(4) 0.116(3) Uani 1 1 d . . . . .
H51I H 0.743105 0.229803 -0.006295 0.140 Uiso 1 1 calc R . . . .
C56I C 0.7412(6) 0.3185(4) -0.1347(4) 0.122(3) Uani 1 1 d . . . . .
H56I H 0.717139 0.300016 -0.144064 0.146 Uiso 1 1 calc R . . . .
C13P C 0.5174(4) 0.8136(3) 0.2320(4) 0.115(3) Uani 1 1 d . . . . .
H13P H 0.528493 0.797638 0.257375 0.137 Uiso 1 1 calc R . . . .
C62A C 0.9385(6) 0.2673(4) 0.2776(4) 0.117(3) Uani 1 1 d . . . . .
C23I C -0.1501(6) 0.8462(3) 0.4018(3) 0.117(3) Uani 1 1 d . . . . .
H23I H -0.131859 0.862443 0.419007 0.141 Uiso 1 1 calc R . . . .
C44A C 0.6848(5) 0.7026(4) 0.2868(4) 0.112(3) Uani 1 1 d . . . . .
C72I C 1.0513(5) 0.7736(4) -0.0553(3) 0.111(3) Uani 1 1 d . . . . .
C68I C 0.8971(6) 0.8641(4) 0.0111(4) 0.118(3) Uani 1 1 d . . . . .
H68I H 0.880569 0.898580 0.012788 0.142 Uiso 1 1 calc R . . . .
C37I C 0.6419(5) 0.6718(4) 0.0804(4) 0.122(3) Uani 1 1 d . . . . .
C14A C -0.0704(6) 0.8301(4) 0.7914(3) 0.122(3) Uani 1 1 d . . . . .
H14A H -0.072586 0.843802 0.762372 0.146 Uiso 1 1 calc R . . . .
C79A C 0.5414(7) 0.5943(5) 0.2283(7) 0.191(2) Uani 1 1 d . U . . .
C24I C -0.1822(5) 0.7946(4) 0.4710(3) 0.104(3) Uani 1 1 d . . . . .
C64I C 0.7944(6) 0.8543(4) 0.0665(4) 0.116(3) Uani 1 1 d . . . . .
H64I H 0.777865 0.888799 0.069946 0.139 Uiso 1 1 calc R . . . .
C42A C 0.3406(5) 0.8039(4) 0.2237(5) 0.124(3) Uani 1 1 d . . . . .
H42A H 0.309134 0.831909 0.240519 0.149 Uiso 1 1 calc R . . . .
C50I C 0.7816(5) 0.2863(4) -0.0092(3) 0.106(3) Uani 1 1 d D . . . .
C22I C -0.1776(6) 0.8117(4) 0.4239(3) 0.113(3) Uani 1 1 d . . . . .
C15A C 0.4430(6) 0.8565(5) 0.3627(4) 0.150(4) Uani 1 1 d . U . . .
C21P C 0.7589(6) 0.0626(4) 0.1356(5) 0.130(4) Uani 1 1 d . . . . .
C38A C 0.4264(6) 0.7376(5) 0.2166(5) 0.135(4) Uani 1 1 d . . . . .
H38A H 0.455694 0.719086 0.229920 0.162 Uiso 1 1 calc R . . . .
C10I C 0.2294(6) 0.7135(4) 0.4239(4) 0.131(4) Uani 1 1 d . . . . .
C14I C -0.1088(7) 0.9120(4) 0.2867(4) 0.136(4) Uani 1 1 d . . . . .
C58A C 0.8889(5) 0.2415(4) 0.2261(3) 0.107(3) Uani 1 1 d . . . . .
C71A C 0.7144(6) 0.2997(4) 0.1725(5) 0.142(4) Uani 1 1 d . . . . .
C36A C 0.3723(5) 0.7862(4) 0.2931(4) 0.110(3) Uani 1 1 d . . . . .
O2W O 0.0365(6) 1.0184(4) 0.3239(4) 0.200(4) Uani 1 1 d . . . . .
C57I C 0.7619(5) 0.3559(4) -0.1626(4) 0.114(3) Uani 1 1 d . . . . .
H57I H 0.752001 0.362952 -0.190656 0.137 Uiso 1 1 calc R . . . .
C17I C -0.1699(9) 0.8364(5) 0.3296(5) 0.171(6) Uani 1 1 d . . . . .
C1D C 0.7732(12) -0.1287(6) 0.1853(6) 0.203(3) Uani 1 1 d . . . . .
H1D H 0.815670 -0.127877 0.164838 0.243 Uiso 1 1 calc R . . . .
C31I C -0.2097(6) 1.1173(4) 0.3646(4) 0.121(3) Uani 1 1 d . . . . .
H31I H -0.177389 1.102468 0.376815 0.145 Uiso 1 1 calc R . . . .
N6A N 0.3050(6) 0.8176(5) 0.1447(5) 0.181(6) Uani 1 1 d . . . . .
C45A C 0.6381(6) 0.7312(4) 0.3224(4) 0.125(3) Uani 1 1 d . . . . .
H45A H 0.599680 0.748231 0.318486 0.150 Uiso 1 1 calc R . . . .
N8A N 0.8226(6) 0.6656(4) 0.3676(4) 0.158(4) Uani 1 1 d . U . . .
C49I C 0.7964(5) 0.2803(4) 0.0369(4) 0.116(3) Uani 1 1 d D . . . .
C47A C 0.7065(8) 0.7076(6) 0.3697(6) 0.147(5) Uani 1 1 d . . . . .
H47A H 0.713302 0.708992 0.399037 0.177 Uiso 1 1 calc R . . . .
C16P C 0.4816(7) 0.8556(5) 0.1586(5) 0.187(7) Uani 1 1 d . . . . .
H16P H 0.470641 0.868739 0.132230 0.224 Uiso 1 1 calc R . . . .
C23P C 0.7695(7) 0.1357(4) 0.0928(5) 0.143(4) Uani 1 1 d . . . . .
H23P H 0.764024 0.155870 0.067725 0.172 Uiso 1 1 calc R . . . .
C15P C 0.4572(6) 0.8823(4) 0.2058(5) 0.147(4) Uani 1 1 d D U . . .
C59A C 0.8815(6) 0.2005(4) 0.2519(4) 0.125(3) Uani 1 1 d . . . . .
H59A H 0.865293 0.175981 0.242084 0.150 Uiso 1 1 calc R . . . .
C31A C 0.1494(7) 0.9254(5) 0.1008(5) 0.149(4) Uani 1 1 d . . . . .
H31A H 0.119572 0.942991 0.087465 0.179 Uiso 1 1 calc R . . . .
C12P C -0.0924(9) 1.0131(5) 0.0023(4) 0.168(6) Uani 1 1 d . . . . .
C48A C 0.7525(7) 0.6797(5) 0.3336(6) 0.142(4) Uani 1 1 d . U . . .
C45I C 0.6615(5) 0.6176(4) -0.1335(4) 0.120(3) Uani 1 1 d . . . . .
H45I H 0.656067 0.613559 -0.163019 0.144 Uiso 1 1 calc R . . . .
C20I C -0.2027(9) 0.8005(5) 0.3535(5) 0.186(7) Uani 1 1 d . . . . .
H20I H -0.222218 0.784226 0.337403 0.223 Uiso 1 1 calc R . . . .
N4A N 0.4978(7) 1.0486(6) 0.3551(8) 0.235(4) Uani 1 1 d D U . . .
C11P C -0.0645(3) 1.06442(18) 0.1061(2) 0.117(3) Uani 1 1 d . . . . .
H11P H -0.054365 1.093094 0.114628 0.140 Uiso 1 1 calc R . . . .
N2P N -0.0720(3) 1.0264(2) 0.13749(16) 0.106(2) Uani 1 1 d G . . . .
C7P C -0.0868(4) 0.98442(18) 0.12507(19) 0.115(3) Uani 1 1 d G . . . .
H7P H -0.091903 0.958430 0.146500 0.138 Uiso 1 1 calc R . . . .
C8P C -0.0941(4) 0.9805(2) 0.0813(2) 0.156(5) Uani 1 1 d G . . . .
H8P H -0.104192 0.951823 0.072821 0.187 Uiso 1 1 calc R . . . .
C9P C -0.0866(4) 1.0185(2) 0.04996(19) 0.133(4) Uani 1 1 d G . . . .
C10P C -0.0718(4) 1.0605(2) 0.06237(19) 0.117(3) Uani 1 1 d G . . . .
H10P H -0.066655 1.086486 0.040948 0.140 Uiso 1 1 calc R . . . .
C17P C 0.5219(7) 0.8097(4) 0.1560(4) 0.156(5) Uani 1 1 d . . . . .
H17P H 0.536896 0.791335 0.126296 0.187 Uiso 1 1 calc R . . . .
C35I C -0.2781(6) 1.1528(5) 0.4460(4) 0.149(5) Uani 1 1 d . . . . .
H35I H -0.246677 1.136703 0.458569 0.178 Uiso 1 1 calc R . . . .
C41I C 0.6200(6) 0.6564(5) -0.0533(4) 0.134(4) Uani 1 1 d . . . . .
C52I C 0.7352(6) 0.2686(4) -0.0638(4) 0.132(4) Uani 1 1 d . . . . .
H52I H 0.710231 0.249642 -0.071399 0.158 Uiso 1 1 calc R . . . .
C41A C 0.3500(8) 0.7882(7) 0.1742(8) 0.174(7) Uani 1 1 d . . . . .
C27P C 1.3012(8) 0.5052(5) 0.3539(5) 0.145(4) Uani 1 1 d . U . . .
C30I C -0.2691(7) 1.1465(5) 0.3975(5) 0.146(4) Uani 1 1 d . . . . .
C84A C 0.5635(7) 0.5458(5) 0.2283(7) 0.191(2) Uani 1 1 d . U . . .
H84A H 0.608265 0.533075 0.212801 0.230 Uiso 1 1 calc R . . . .
C36I C -0.3414(7) 1.1906(5) 0.5267(4) 0.138(4) Uani 1 1 d . . . . .
C29A C 0.0740(7) 0.9660(5) 0.1821(6) 0.145(4) Uani 1 1 d . . . . .
C55A C 0.8854(3) 0.6457(3) 0.3631(3) 0.153(4) Uani 1 1 d . U . . .
C54A C 0.8973(5) 0.6632(4) 0.4011(3) 0.200(6) Uani 1 1 d G U . . .
H54A H 0.863905 0.684895 0.425312 0.240 Uiso 1 1 calc R . . . .
C53A C 0.9580(5) 0.6490(5) 0.4036(3) 0.251(9) Uani 1 1 d G U . . .
H53A H 0.966096 0.661018 0.429546 0.301 Uiso 1 1 calc R . . . .
C52A C 1.0068(4) 0.6173(4) 0.3681(3) 0.211(7) Uani 1 1 d G U . . .
H52A H 1.048266 0.607641 0.369820 0.254 Uiso 1 1 calc R . . . .
C51A C 0.9949(3) 0.5998(3) 0.3301(3) 0.131(3) Uani 1 1 d G U . . .
C56A C 0.9342(4) 0.6140(3) 0.3276(2) 0.123(3) Uani 1 1 d G U . . .
H56A H 0.926056 0.602020 0.301624 0.148 Uiso 1 1 calc R . . . .
O5P O 0.3893(8) 0.9507(4) 0.2585(5) 0.254(7) Uani 1 1 d . U . . .
C14P C 0.4786(6) 0.8593(4) 0.2419(5) 0.152(5) Uani 1 1 d . . . . .
H14P H 0.466103 0.875561 0.272388 0.183 Uiso 1 1 calc R . . . .
C26I C -0.1977(6) 1.1098(4) 0.3174(4) 0.122(3) Uani 1 1 d . . . . .
C5P C -0.2507(8) 0.6539(4) 0.5055(5) 0.162(5) Uani 1 1 d . . . . .
H5P H -0.272519 0.683059 0.495828 0.195 Uiso 1 1 calc R . . . .
C26P C 1.2787(7) 0.5468(5) 0.3329(5) 0.145(4) Uani 1 1 d . U . . .
H26P H 1.286241 0.577701 0.338447 0.174 Uiso 1 1 calc R . . . .
C27I C -0.2464(8) 1.1338(5) 0.2994(4) 0.149(5) Uani 1 1 d . . . . .
H27I H -0.238840 1.128434 0.266363 0.179 Uiso 1 1 calc R . . . .
C49A C 0.7404(6) 0.6783(4) 0.2929(5) 0.127(4) Uani 1 1 d . . . . .
H49A H 0.772764 0.658947 0.266308 0.152 Uiso 1 1 calc R . . . .
C8I C 0.2060(7) 0.6349(5) 0.4347(5) 0.148(4) Uani 1 1 d . . . . .
H8I H 0.220274 0.600144 0.432573 0.177 Uiso 1 1 calc R . . . .
C34I C -0.3343(8) 1.1834(6) 0.4746(5) 0.161(5) Uani 1 1 d . . . . .
C39I C 0.5770(6) 0.6960(5) 0.0252(5) 0.143(4) Uani 1 1 d . . . . .
H39I H 0.545682 0.720100 0.048094 0.171 Uiso 1 1 calc R . . . .
C61A C 0.9293(8) 0.2259(5) 0.3031(4) 0.155(5) Uani 1 1 d . . . . .
H61A H 0.945144 0.219041 0.328510 0.186 Uiso 1 1 calc R . . . .
C35A C 0.1807(7) 0.9087(6) 0.1695(6) 0.167(6) Uani 1 1 d . . . . .
H35A H 0.173575 0.915542 0.202175 0.200 Uiso 1 1 calc R . . . .
C24P C 0.7419(8) 0.0148(5) 0.1433(6) 0.159(5) Uani 1 1 d . . . . .
C22P C 0.7533(7) 0.0913(4) 0.0954(5) 0.148(5) Uani 1 1 d . . . . .
H22P H 0.739245 0.079947 0.072401 0.178 Uiso 1 1 calc R . . . .
C44I C 0.6147(6) 0.6468(6) -0.0979(4) 0.160(6) Uani 1 1 d . . . . .
H44I H 0.576118 0.661829 -0.102723 0.192 Uiso 1 1 calc R . . . .
C3P C -0.2270(10) 0.5663(5) 0.5052(8) 0.196(7) Uani 1 1 d D U . . .
C30A C 0.1370(7) 0.9327(5) 0.1491(5) 0.137(4) Uani 1 1 d . . . . .
C46A C 0.6477(8) 0.7356(5) 0.3677(6) 0.169(6) Uani 1 1 d . . . . .
H46A H 0.616553 0.755972 0.394181 0.203 Uiso 1 1 calc R . . . .
O7P O 0.7252(10) -0.0028(5) 0.1120(6) 0.271(8) Uani 1 1 d . . . . .
C60A C 0.8978(8) 0.1946(5) 0.2924(5) 0.173(6) Uani 1 1 d . . . . .
H60A H 0.886884 0.168652 0.312854 0.207 Uiso 1 1 calc R . . . .
C29I C -0.3174(8) 1.1726(7) 0.3810(5) 0.156(5) Uani 1 1 d . . . . .
C21I C -0.2073(8) 0.7886(5) 0.3985(5) 0.159(5) Uani 1 1 d . . . . .
H21I H -0.230589 0.764679 0.413723 0.191 Uiso 1 1 calc R . . . .
C34A C 0.2316(9) 0.8766(6) 0.1431(7) 0.171(6) Uani 1 1 d . . . . .
C9I C 0.2484(7) 0.6620(5) 0.4188(4) 0.153(5) Uani 1 1 d . . . . .
H9I H 0.292471 0.646677 0.403535 0.184 Uiso 1 1 calc R . . . .
C33A C 0.2455(7) 0.8662(5) 0.0941(8) 0.163(6) Uani 1 1 d . . . . .
H33A H 0.281877 0.841505 0.076376 0.196 Uiso 1 1 calc R . . . .
C40I C 0.5709(6) 0.6880(5) -0.0158(4) 0.132(4) Uani 1 1 d . . . . .
H40I H 0.532487 0.703745 -0.020506 0.159 Uiso 1 1 calc R . . . .
C40A C 0.3940(7) 0.7503(6) 0.1500(5) 0.153(5) Uani 1 1 d . . . . .
H40A H 0.398215 0.741438 0.118419 0.183 Uiso 1 1 calc R . . . .
C12A C -0.0923(8) 0.7688(5) 0.8468(5) 0.169(6) Uani 1 1 d . . . . .
H12A H -0.107738 0.739872 0.856665 0.202 Uiso 1 1 calc R . . . .
C10A C -0.0370(7) 0.8289(5) 0.8579(5) 0.156(5) Uani 1 1 d . . . . .
H10A H -0.015765 0.841862 0.874924 0.187 Uiso 1 1 calc R . . . .
C27A C 0.4667(5) 1.1008(4) 0.3685(5) 0.235(4) Uani 1 1 d D U . . .
C26A C 0.5081(4) 1.1315(5) 0.3646(7) 0.279(9) Uani 1 1 d DG U . . .
H26A H 0.552923 1.118210 0.354980 0.335 Uiso 1 1 calc R . . . .
C25A C 0.4839(6) 1.1817(5) 0.3750(7) 0.279(10) Uani 1 1 d G U . . .
H25A H 0.512175 1.202689 0.372357 0.334 Uiso 1 1 calc R . . . .
C24A C 0.4183(6) 1.2012(4) 0.3891(5) 0.215(7) Uani 1 1 d G U . . .
H24A H 0.401769 1.235485 0.396166 0.258 Uiso 1 1 calc R . . . .
C23A C 0.3769(4) 1.1705(4) 0.3929(4) 0.156(4) Uani 1 1 d G U . . .
C28A C 0.4011(5) 1.1203(4) 0.3826(4) 0.183(5) Uani 1 1 d DG U . . .
H28A H 0.372856 1.099324 0.385220 0.220 Uiso 1 1 calc R . . . .
C30P C 1.3315(10) 0.5058(6) 0.3867(7) 0.176(6) Uani 1 1 d . . . . .
O6P O 0.3946(8) 0.9468(5) 0.1814(7) 0.301(9) Uani 1 1 d . U . . .
C15I C -0.1334(8) 0.8871(4) 0.2624(4) 0.155(5) Uani 1 1 d . . . . .
H15I H -0.125832 0.893487 0.229633 0.186 Uiso 1 1 calc R . . . .
C28I C -0.3073(8) 1.1662(7) 0.3293(5) 0.176(6) Uani 1 1 d . . . . .
H28I H -0.338447 1.182161 0.316343 0.211 Uiso 1 1 calc R . . . .
N11A N 0.5212(6) 0.4329(4) 0.2619(5) 0.191(2) Uani 1 1 d . U . . .
C83A C 0.5261(7) 0.5131(5) 0.2491(7) 0.191(2) Uani 1 1 d . U . . .
C39A C 0.4304(7) 0.7260(6) 0.1695(6) 0.157(5) Uani 1 1 d . . . . .
H39A H 0.462306 0.698521 0.151968 0.188 Uiso 1 1 calc R . . . .
O10P O 1.3497(8) 0.4715(6) 0.4041(6) 0.265(8) Uani 1 1 d . . . . .
N1D N 0.7551(9) -0.1727(5) 0.2052(5) 0.203(3) Uani 1 1 d . . . . .
C32A C 0.2037(7) 0.8935(6) 0.0716(6) 0.171(5) Uani 1 1 d . . . . .
H32A H 0.213181 0.889634 0.038080 0.205 Uiso 1 1 calc R . . . .
C11A C -0.0638(9) 0.7897(6) 0.8739(5) 0.191(7) Uani 1 1 d . . . . .
H11A H -0.063363 0.776253 0.903450 0.229 Uiso 1 1 calc R . . . .
C4P C -0.2577(9) 0.6072(6) 0.4911(7) 0.191(7) Uani 1 1 d . U . . .
H4P H -0.282931 0.605601 0.472335 0.229 Uiso 1 1 calc R . . . .
C80A C 0.4756(7) 0.6151(5) 0.2570(7) 0.191(2) Uani 1 1 d . U . . .
H80A H 0.457744 0.649366 0.258139 0.230 Uiso 1 1 calc R . . . .
C18P C 0.4128(9) 0.9321(6) 0.2185(7) 0.206(7) Uani 1 1 d D U . . .
C29P C 1.2559(10) 0.4639(6) 0.3115(7) 0.200(6) Uani 1 1 d . U . . .
H29P H 1.253152 0.432876 0.301595 0.240 Uiso 1 1 calc R . . . .
O1P O -0.2699(13) 0.5172(5) 0.4673(7) 0.341(11) Uani 1 1 d . U . . .
C76A C 0.5561(5) 0.3837(3) 0.2496(5) 0.191(2) Uani 1 1 d . U . . .
C75A C 0.5233(5) 0.3498(4) 0.2763(5) 0.266(10) Uani 1 1 d G U . . .
H75A H 0.481488 0.360657 0.299622 0.319 Uiso 1 1 calc R . . . .
C74A C 0.5518(6) 0.2999(4) 0.2688(5) 0.283(11) Uani 1 1 d G U . . .
H74A H 0.529382 0.276680 0.287017 0.339 Uiso 1 1 calc R . . . .
C73A C 0.6130(5) 0.2839(2) 0.2347(5) 0.229(9) Uani 1 1 d G U . . .
H73A H 0.632456 0.249822 0.229537 0.275 Uiso 1 1 calc R . . . .
C72A C 0.6458(4) 0.3178(3) 0.2080(4) 0.162(5) Uani 1 1 d G U . . .
C77A C 0.6173(4) 0.3677(3) 0.2155(4) 0.167(5) Uani 1 1 d G U . . .
H77A H 0.639741 0.390919 0.197266 0.200 Uiso 1 1 calc R . . . .
C16I C -0.1704(10) 0.8517(5) 0.2840(5) 0.195(8) Uani 1 1 d . . . . .
H16I H -0.193868 0.839158 0.268598 0.234 Uiso 1 1 calc R . . . .
C2P C -0.1913(12) 0.5705(5) 0.5307(8) 0.228(10) Uani 1 1 d . U . . .
H2P H -0.167894 0.541745 0.539766 0.274 Uiso 1 1 calc R . . . .
O11P O 0.6740(8) 0.5861(6) 0.3908(8) 0.308(8) Uani 1 1 d . U . . .
C1P C -0.1880(8) 0.6144(5) 0.5435(7) 0.179(6) Uani 1 1 d . . . . .
H1P H -0.163810 0.615241 0.563261 0.215 Uiso 1 1 calc R . . . .
C28P C 1.2832(10) 0.4652(7) 0.3460(7) 0.211(7) Uani 1 1 d . U . . .
H28P H 1.289177 0.437164 0.364082 0.254 Uiso 1 1 calc R . . . .
C33I C -0.3825(8) 1.2056(7) 0.4577(6) 0.193(7) Uani 1 1 d . . . . .
H33I H -0.423057 1.222539 0.479430 0.232 Uiso 1 1 calc R . . . .
C32I C -0.3717(8) 1.2030(8) 0.4123(6) 0.184(7) Uani 1 1 d . . . . .
H32I H -0.401847 1.222460 0.400308 0.221 Uiso 1 1 calc R . . . .
C82A C 0.4641(7) 0.5310(5) 0.2720(6) 0.191(2) Uani 1 1 d . U . . .
H82A H 0.436801 0.508508 0.279979 0.230 Uiso 1 1 calc R . . . .
O12P O 0.6684(9) 0.5590(6) 0.3185(7) 0.367(12) Uani 1 1 d . U . . .
C34P C 0.5581(6) 0.6541(5) 0.4076(4) 0.269(10) Uani 1 1 d . U . . .
H34P H 0.572555 0.646804 0.433596 0.323 Uiso 1 1 calc R . . . .
C33P C 0.5891(5) 0.6260(4) 0.3647(4) 0.247(8) Uani 1 1 d DG U . . .
C32P C 0.5680(4) 0.6367(3) 0.3266(3) 0.169(5) Uani 1 1 d G U . . .
H32P H 0.589148 0.617548 0.297274 0.203 Uiso 1 1 calc R . . . .
C31P C 0.5159(4) 0.6755(3) 0.3314(3) 0.174(5) Uani 1 1 d G U . . .
H31P H 0.501449 0.682771 0.305387 0.209 Uiso 1 1 calc R . . . .
N6P N 0.4849(4) 0.7035(3) 0.3743(3) 0.180(5) Uani 1 1 d G U . . .
C35P C 0.5060(5) 0.6928(4) 0.4124(3) 0.234(8) Uani 1 1 d G U . . .
H35P H 0.484855 0.712028 0.441709 0.281 Uiso 1 1 calc R . . . .
C2D C 0.6919(10) -0.1749(5) 0.2353(6) 0.203(3) Uani 1 1 d . . . . .
H2DA H 0.663359 -0.142363 0.238549 0.304 Uiso 1 1 calc R . . . .
H2DB H 0.677142 -0.198576 0.221129 0.304 Uiso 1 1 calc R . . . .
H2DC H 0.691650 -0.185212 0.267033 0.304 Uiso 1 1 calc R . . . .
C36P C 0.6516(6) 0.5865(6) 0.3577(10) 0.264(10) Uani 1 1 d D U . . .
C81A C 0.4361(7) 0.5801(5) 0.2854(7) 0.191(2) Uani 1 1 d . U . . .
H81A H 0.395418 0.590791 0.310258 0.230 Uiso 1 1 calc R . . . .
C3D C 0.7918(10) -0.2165(5) 0.2017(6) 0.203(3) Uani 1 1 d . . . . .
H3DA H 0.835871 -0.215989 0.181057 0.304 Uiso 1 1 calc R . . . .
H3DB H 0.790731 -0.226488 0.233700 0.304 Uiso 1 1 calc R . . . .
H3DC H 0.776222 -0.239852 0.187796 0.304 Uiso 1 1 calc R . . . .
C20A C 0.4969(6) 0.9727(4) 0.3554(5) 0.235(4) Uani 1 1 d D U . . .
C21A C 0.4599(4) 0.9381(4) 0.3612(4) 0.191(5) Uani 1 1 d DG U . . .
H21A H 0.415356 0.948579 0.367214 0.229 Uiso 1 1 calc R . . . .
C16A C 0.4882(5) 0.8883(4) 0.3582(5) 0.192(6) Uani 1 1 d G U . . .
C17A C 0.5535(6) 0.8731(4) 0.3494(5) 0.221(7) Uani 1 1 d G U . . .
H17A H 0.572792 0.839033 0.347309 0.265 Uiso 1 1 calc R . . . .
C18A C 0.5904(4) 0.9076(5) 0.3435(6) 0.266(9) Uani 1 1 d G U . . .
H18A H 0.635030 0.897194 0.337510 0.320 Uiso 1 1 calc R . . . .
C19A C 0.5622(5) 0.9574(5) 0.3465(6) 0.263(9) Uani 1 1 d DG U . . .
H19A H 0.587433 0.981048 0.342563 0.316 Uiso 1 1 calc R . . . .
C60I C 0.8196(6) 0.4247(3) -0.1780(3) 0.106(3) Uani 1 1 d . . . . .
C8A C -0.0158(8) 0.8951(5) 0.7985(4) 0.148(5) Uani 1 1 d D . . . .
O2P O -0.2050(12) 0.4790(5) 0.5062(8) 0.349(11) Uani 1 1 d . U . . .
N3A N 0.4617(7) 1.0254(5) 0.3659(7) 0.235(4) Uani 1 1 d D U . . .
C6P C -0.2358(11) 0.5194(7) 0.4919(8) 0.264(8) Uani 1 1 d D U . . .

loop_
_atom_site_aniso_label
_atom_site_aniso_U_11
_atom_site_aniso_U_22
_atom_site_aniso_U_33
_atom_site_aniso_U_23
_atom_site_aniso_U_13
_atom_site_aniso_U_12
Rh01 0.1305(5) 0.0741(4) 0.0622(3) 0.0267(3) -0.0308(3) -0.0123(3)
Rh02 0.1338(5) 0.0762(4) 0.0689(4) 0.0284(3) -0.0362(4) -0.0142(4)
Rh03 0.1530(6) 0.0726(4) 0.0691(4) 0.0310(3) -0.0302(4) -0.0242(4)
Rh04 0.1509(6) 0.0724(4) 0.0734(4) 0.0330(3) -0.0315(4) -0.0233(4)
Rh05 0.1115(5) 0.0808(4) 0.0791(4) 0.0145(3) -0.0123(3) 0.0093(3)
Rh06 0.1400(6) 0.0712(4) 0.0836(4) 0.0367(3) -0.0352(4) -0.0230(4)
Rh07 0.1135(5) 0.0825(4) 0.0862(4) 0.0179(3) -0.0093(4) 0.0101(4)
Rh08 0.1508(6) 0.0735(4) 0.0894(5) 0.0370(3) -0.0410(4) -0.0269(4)
Rh09 0.1591(7) 0.0933(5) 0.0734(4) 0.0410(3) -0.0415(4) -0.0319(4)
Rh0A 0.1214(6) 0.1036(5) 0.0925(5) 0.0266(4) 0.0036(4) 0.0195(4)
Rh0B 0.1234(6) 0.1118(6) 0.0930(5) 0.0307(4) -0.0033(4) 0.0227(5)
Rh0C 0.1809(8) 0.1173(6) 0.0834(5) 0.0546(4) -0.0551(5) -0.0518(6)
O00D 0.145(5) 0.084(4) 0.076(3) 0.037(3) -0.035(4) -0.020(4)
O00E 0.132(5) 0.085(4) 0.065(3) 0.021(3) -0.024(3) -0.001(3)
O1I 0.151(5) 0.089(4) 0.068(3) 0.026(3) -0.030(3) -0.024(4)
O19A 0.138(5) 0.077(3) 0.078(3) 0.038(3) -0.037(3) -0.028(3)
O00H 0.157(5) 0.082(3) 0.090(4) 0.048(3) -0.056(4) -0.041(4)
O16A 0.149(5) 0.086(3) 0.062(3) 0.022(3) -0.036(3) 0.005(3)
O8A 0.168(6) 0.113(5) 0.100(5) 0.041(4) -0.035(4) -0.035(5)
O00K 0.142(5) 0.096(4) 0.071(4) 0.030(3) -0.030(3) 0.003(3)
O00L 0.163(5) 0.082(3) 0.100(4) 0.054(3) -0.067(4) -0.038(3)
O9I 0.166(6) 0.107(4) 0.071(4) 0.028(3) -0.038(4) -0.033(4)
O15A 0.149(5) 0.097(4) 0.068(3) 0.012(3) -0.035(3) 0.012(4)
O17A 0.170(5) 0.077(3) 0.090(4) 0.041(3) -0.052(4) -0.034(4)
O00P 0.126(5) 0.086(4) 0.091(4) 0.026(3) -0.017(4) -0.003(3)
O2I 0.158(5) 0.105(5) 0.074(4) 0.033(3) -0.025(4) -0.035(4)
O00R 0.159(5) 0.083(4) 0.091(4) 0.040(3) -0.036(4) -0.044(4)
O22A 0.166(6) 0.072(3) 0.133(6) 0.041(4) -0.054(5) -0.027(4)
O7A 0.171(6) 0.074(4) 0.094(4) 0.024(3) -0.041(4) -0.020(4)
O23A 0.114(4) 0.084(4) 0.109(5) 0.015(3) -0.012(4) -0.006(3)
O8I 0.190(6) 0.077(3) 0.075(4) 0.037(3) -0.041(4) -0.036(4)
O20A 0.139(4) 0.075(3) 0.067(3) 0.034(2) -0.035(3) -0.012(3)
O21A 0.141(5) 0.082(4) 0.117(5) 0.039(3) -0.037(4) -0.030(4)
O3I 0.134(5) 0.107(5) 0.120(5) 0.033(4) 0.003(4) 0.021(4)
O2A 0.155(5) 0.084(4) 0.069(3) 0.029(3) -0.036(3) -0.017(3)
O7I 0.183(6) 0.076(3) 0.081(4) 0.027(3) -0.043(4) -0.024(4)
O18A 0.159(5) 0.083(4) 0.076(3) 0.038(3) -0.041(4) -0.036(4)
O012 0.159(5) 0.083(3) 0.087(4) 0.040(3) -0.063(4) -0.019(3)
O14A 0.128(5) 0.100(4) 0.103(5) 0.031(4) -0.025(4) 0.013(4)
O5A 0.136(5) 0.115(5) 0.113(5) 0.007(4) 0.004(4) 0.014(4)
O015 0.125(5) 0.114(5) 0.089(4) 0.002(4) -0.012(4) 0.016(4)
O13A 0.134(5) 0.082(3) 0.077(3) 0.016(3) -0.016(3) -0.003(3)
O10I 0.190(7) 0.111(5) 0.071(4) 0.030(3) -0.024(4) -0.042(5)
O018 0.172(6) 0.084(4) 0.102(4) 0.044(3) -0.060(4) -0.042(4)
O4A 0.188(7) 0.119(5) 0.075(4) 0.054(4) -0.038(4) -0.055(5)
O9A 0.171(6) 0.150(6) 0.113(5) 0.068(5) -0.088(5) -0.055(5)
O01B 0.140(5) 0.111(5) 0.075(4) 0.009(3) -0.014(3) 0.021(4)
O5I 0.195(6) 0.096(4) 0.080(4) 0.046(3) -0.063(4) -0.054(4)
O01D 0.116(4) 0.086(4) 0.099(4) 0.024(3) -0.006(3) 0.007(3)
O11A 0.121(4) 0.104(4) 0.087(4) 0.028(3) -0.008(3) 0.021(4)
O1A 0.158(5) 0.079(3) 0.074(3) 0.035(3) -0.039(4) -0.027(3)
O4I 0.136(5) 0.094(4) 0.121(5) 0.032(4) -0.011(4) 0.002(4)
N5P 0.166(7) 0.076(4) 0.092(5) 0.025(4) -0.067(5) -0.016(5)
C1I 0.149(8) 0.074(5) 0.055(4) 0.026(4) -0.036(5) -0.027(6)
O10A 0.200(8) 0.157(7) 0.130(6) 0.087(5) -0.105(6) -0.064(6)
O24A 0.129(5) 0.089(4) 0.092(4) 0.013(3) -0.006(3) -0.004(3)
O6I 0.200(7) 0.128(6) 0.081(4) 0.060(4) -0.063(5) -0.060(5)
N4P 0.121(5) 0.077(4) 0.081(4) 0.024(4) -0.030(4) -0.017(4)
O1W 0.206(7) 0.085(4) 0.129(6) 0.020(4) -0.077(5) -0.041(4)
O6A 0.141(5) 0.100(4) 0.101(5) 0.007(4) -0.007(4) -0.006(4)
O4W 0.169(6) 0.119(5) 0.122(5) 0.038(4) -0.080(5) -0.034(5)
O12A 0.121(4) 0.090(4) 0.085(4) 0.023(3) 0.002(3) 0.019(3)
N3P 0.127(5) 0.081(4) 0.079(4) 0.015(4) -0.024(4) 0.005(4)
N1P 0.163(7) 0.078(4) 0.086(5) 0.029(4) -0.037(5) -0.038(5)
N9A 0.149(7) 0.102(5) 0.086(5) 0.040(4) -0.037(5) -0.034(5)
C22A 0.165(10) 0.073(6) 0.092(6) 0.025(5) -0.045(7) 0.003(6)
C70A 0.116(6) 0.067(4) 0.074(5) 0.023(4) -0.025(4) -0.014(4)
O12I 0.162(6) 0.138(6) 0.089(5) 0.014(4) -0.014(4) 0.013(5)
N2A 0.168(7) 0.110(6) 0.085(5) 0.041(5) -0.029(5) -0.038(6)
N1A 0.179(8) 0.117(6) 0.065(4) 0.037(4) -0.059(5) -0.053(6)
C54I 0.157(8) 0.075(5) 0.087(6) 0.038(4) -0.043(6) -0.011(5)
O8P 0.257(10) 0.110(5) 0.144(7) 0.059(5) -0.103(7) -0.084(6)
C71I 0.143(8) 0.086(5) 0.080(5) 0.039(4) -0.031(5) -0.018(5)
O3A 0.210(7) 0.142(6) 0.100(5) 0.071(4) -0.069(5) -0.073(6)
C47I 0.135(7) 0.084(5) 0.081(6) 0.021(4) -0.015(5) -0.006(5)
C64A 0.123(7) 0.089(6) 0.071(5) 0.033(4) -0.015(5) -0.019(5)
C48I 0.153(9) 0.062(4) 0.072(5) 0.031(4) -0.015(6) -0.014(5)
C65A 0.124(6) 0.086(5) 0.064(4) 0.035(4) -0.032(4) -0.018(5)
C50A 0.156(8) 0.076(5) 0.057(4) 0.006(4) -0.030(5) 0.013(5)
C66I 0.150(8) 0.078(5) 0.081(5) 0.037(4) -0.044(6) -0.022(5)
N10A 0.173(7) 0.092(5) 0.078(5) 0.028(4) -0.047(5) -0.028(5)
C57A 0.134(7) 0.080(6) 0.091(6) 0.026(5) -0.025(5) -0.041(5)
C62I 0.120(7) 0.094(6) 0.080(5) 0.013(4) -0.027(5) -0.010(5)
C5A 0.151(8) 0.087(5) 0.076(5) 0.040(4) -0.043(5) -0.040(5)
C7I 0.170(10) 0.079(5) 0.084(6) 0.028(5) -0.030(6) -0.009(6)
C2I 0.189(10) 0.082(6) 0.070(5) 0.008(4) -0.050(6) -0.013(6)
C3I 0.192(11) 0.099(7) 0.087(6) 0.032(5) -0.040(7) -0.037(7)
C4I 0.184(11) 0.086(6) 0.101(7) 0.010(6) -0.041(7) 0.010(7)
C5I 0.144(9) 0.091(6) 0.099(7) 0.029(5) -0.015(6) -0.007(6)
C6I 0.131(8) 0.100(7) 0.084(6) 0.026(5) -0.014(5) -0.011(6)
O11I 0.148(6) 0.148(7) 0.119(6) 0.032(5) -0.024(5) 0.017(5)
O1D 0.357(10) 0.116(4) 0.160(5) 0.049(4) -0.111(6) -0.081(6)
C58I 0.147(7) 0.066(4) 0.079(5) 0.034(4) -0.023(5) -0.012(5)
C61I 0.094(6) 0.102(6) 0.075(5) 0.022(4) -0.004(4) -0.006(5)
C42I 0.113(6) 0.093(6) 0.089(6) 0.008(5) -0.028(5) -0.004(5)
N7A 0.183(8) 0.100(5) 0.074(5) -0.004(4) -0.023(5) -0.006(6)
C55I 0.131(7) 0.079(5) 0.098(6) 0.039(4) -0.047(5) -0.021(5)
C1A 0.122(6) 0.081(5) 0.076(5) 0.041(5) -0.016(5) -0.009(5)
C53I 0.150(8) 0.077(5) 0.133(8) 0.043(5) -0.060(7) -0.031(6)
C11I 0.128(8) 0.105(7) 0.089(6) 0.018(5) -0.009(6) -0.007(6)
C68A 0.157(8) 0.094(6) 0.071(5) 0.040(5) -0.027(5) -0.018(6)
C46I 0.121(7) 0.092(6) 0.087(6) 0.033(5) -0.025(5) -0.025(5)
O6W 0.257(10) 0.100(5) 0.198(9) 0.061(5) -0.108(8) -0.070(6)
C67A 0.152(8) 0.097(6) 0.075(5) 0.035(5) -0.043(5) -0.037(6)
O3W 0.146(6) 0.126(6) 0.207(10) -0.015(6) 0.016(6) 0.034(5)
C6A 0.145(8) 0.090(6) 0.078(5) 0.039(5) -0.023(5) -0.004(5)
C59I 0.136(7) 0.068(5) 0.109(7) 0.017(4) -0.047(6) -0.023(5)
C69A 0.126(7) 0.084(5) 0.084(6) 0.022(4) -0.037(5) -0.025(5)
C69I 0.181(10) 0.089(6) 0.106(7) 0.047(5) -0.058(8) -0.032(7)
O4P 0.52(2) 0.115(6) 0.195(10) 0.081(6) -0.230(13) -0.162(10)
C19P 0.135(7) 0.075(5) 0.099(6) 0.024(4) -0.042(5) -0.017(5)
C67I 0.125(7) 0.088(5) 0.085(5) 0.013(5) -0.028(5) -0.027(5)
C70I 0.147(8) 0.080(5) 0.085(5) 0.020(4) -0.048(6) -0.030(5)
C25I 0.175(10) 0.103(7) 0.090(7) 0.043(6) -0.060(8) -0.050(7)
C13A 0.211(11) 0.116(7) 0.070(5) 0.039(5) -0.060(7) -0.065(8)
C4A 0.147(8) 0.081(5) 0.080(6) 0.034(4) -0.021(6) -0.018(5)
C13I 0.207(11) 0.092(6) 0.070(5) 0.036(5) -0.045(7) -0.015(7)
C12I 0.123(8) 0.103(7) 0.094(6) 0.034(5) -0.015(6) -0.010(6)
C25P 0.172(10) 0.133(9) 0.104(7) 0.048(7) -0.061(7) -0.024(8)
N12A 0.158(4) 0.116(3) 0.221(5) 0.025(3) 0.012(3) -0.014(2)
C19I 0.181(9) 0.095(6) 0.078(5) 0.042(5) -0.048(6) -0.044(6)
C7A 0.140(7) 0.083(5) 0.067(5) 0.034(4) -0.005(5) 0.011(5)
C63A 0.144(7) 0.077(5) 0.082(5) 0.029(4) -0.035(5) -0.034(5)
C65I 0.149(8) 0.087(6) 0.082(5) 0.030(5) -0.045(6) -0.026(6)
O3P 0.400(16) 0.125(6) 0.134(7) 0.067(5) -0.144(9) -0.098(9)
C43I 0.141(8) 0.100(6) 0.096(7) 0.005(5) -0.049(6) 0.008(6)
C63I 0.129(7) 0.107(7) 0.092(6) 0.010(5) -0.033(6) -0.016(6)
O9P 0.239(10) 0.158(9) 0.160(8) 0.008(7) -0.107(8) -0.019(8)
C37A 0.101(6) 0.097(6) 0.107(7) 0.019(5) -0.021(5) -0.013(5)
C3A 0.161(8) 0.083(5) 0.076(5) 0.025(4) -0.030(5) -0.028(5)
C43A 0.120(7) 0.077(5) 0.096(6) 0.023(5) -0.031(5) -0.016(5)
C2A 0.144(7) 0.078(5) 0.071(5) 0.024(4) -0.037(5) -0.019(5)
N5A 0.182(9) 0.131(8) 0.089(6) 0.006(6) -0.025(6) -0.016(7)
C20P 0.164(9) 0.084(6) 0.095(6) 0.049(5) -0.038(6) -0.033(6)
C78A 0.134(8) 0.081(6) 0.089(6) 0.004(5) -0.015(6) 0.008(5)
C66A 0.143(7) 0.088(5) 0.084(5) 0.035(4) -0.036(5) -0.020(5)
O5W 0.139(6) 0.138(6) 0.194(9) 0.020(6) -0.057(6) 0.012(5)
C38I 0.123(7) 0.111(7) 0.090(6) -0.007(5) -0.031(5) 0.008(6)
C18I 0.188(10) 0.092(6) 0.085(6) 0.038(5) -0.069(7) -0.049(6)
C9A 0.194(11) 0.122(8) 0.084(6) 0.043(6) -0.053(7) -0.089(8)
C51I 0.166(9) 0.096(6) 0.119(7) 0.063(6) -0.071(7) -0.068(7)
C56I 0.184(10) 0.092(6) 0.115(7) 0.052(5) -0.081(7) -0.044(6)
C13P 0.113(6) 0.086(6) 0.099(7) 0.020(5) -0.007(5) 0.012(5)
C62A 0.158(9) 0.103(7) 0.088(6) 0.038(5) -0.039(6) -0.040(6)
C23I 0.198(10) 0.084(5) 0.080(5) 0.046(5) -0.058(6) -0.046(6)
C44A 0.129(7) 0.097(6) 0.088(6) 0.030(5) -0.021(6) -0.020(6)
C72I 0.137(8) 0.103(7) 0.089(6) 0.048(5) -0.039(6) -0.031(6)
C68I 0.164(9) 0.077(5) 0.103(7) 0.027(5) -0.045(7) -0.016(6)
C37I 0.129(8) 0.113(7) 0.086(6) 0.017(6) -0.015(6) 0.009(6)
C14A 0.183(10) 0.122(8) 0.071(5) 0.037(5) -0.043(6) -0.066(8)
C79A 0.158(4) 0.116(3) 0.221(5) 0.025(3) 0.012(3) -0.014(2)
C24I 0.168(9) 0.081(5) 0.078(5) 0.032(4) -0.053(6) -0.044(6)
C64I 0.154(9) 0.082(5) 0.100(7) 0.029(5) -0.041(7) -0.016(6)
C42A 0.121(8) 0.117(8) 0.122(9) 0.042(7) -0.033(7) -0.028(6)
C50I 0.135(7) 0.091(6) 0.090(6) 0.041(5) -0.045(5) -0.023(5)
C22I 0.178(9) 0.087(6) 0.084(6) 0.029(5) -0.061(6) -0.034(6)
C15A 0.135(8) 0.150(9) 0.096(7) 0.010(7) -0.008(7) 0.045(6)
C21P 0.207(12) 0.101(7) 0.125(8) 0.055(6) -0.093(9) -0.072(8)
C38A 0.131(8) 0.132(9) 0.130(10) 0.016(8) -0.045(7) -0.011(7)
C10I 0.149(9) 0.111(8) 0.102(7) 0.018(6) -0.022(7) -0.010(7)
C14I 0.249(13) 0.093(6) 0.085(6) 0.049(5) -0.077(8) -0.058(8)
C58A 0.154(8) 0.097(6) 0.077(5) 0.040(4) -0.047(5) -0.042(6)
C71A 0.167(10) 0.092(8) 0.152(11) 0.039(7) -0.047(9) -0.022(7)
C36A 0.109(6) 0.106(7) 0.088(6) 0.029(5) -0.008(5) -0.025(6)
O2W 0.317(13) 0.190(9) 0.151(8) 0.076(7) -0.137(9) -0.094(10)
C57I 0.149(8) 0.090(6) 0.117(7) 0.040(5) -0.065(7) -0.033(6)
C17I 0.298(18) 0.153(11) 0.104(8) 0.076(8) -0.096(11) -0.106(12)
C1D 0.357(10) 0.116(4) 0.160(5) 0.049(4) -0.111(6) -0.081(6)
C31I 0.157(9) 0.096(6) 0.094(7) 0.033(5) -0.034(7) -0.025(6)
N6A 0.162(9) 0.159(10) 0.175(12) -0.059(10) 0.003(9) -0.045(8)
C45A 0.159(9) 0.116(8) 0.093(7) 0.030(6) -0.042(7) -0.027(7)
N8A 0.206(8) 0.108(6) 0.105(7) 0.011(5) -0.021(6) 0.013(6)
C49I 0.134(8) 0.104(7) 0.103(7) 0.041(6) -0.043(6) -0.022(6)
C47A 0.190(13) 0.150(11) 0.149(12) 0.082(10) -0.104(11) -0.072(11)
C16P 0.218(13) 0.130(9) 0.126(10) 0.036(8) -0.031(9) 0.076(10)
C23P 0.208(12) 0.078(6) 0.132(9) 0.050(6) -0.056(9) -0.024(7)
C15P 0.178(10) 0.083(6) 0.139(10) 0.019(6) -0.040(8) 0.020(7)
C59A 0.189(10) 0.106(7) 0.108(7) 0.053(6) -0.075(7) -0.061(7)
C31A 0.163(11) 0.138(10) 0.134(11) 0.036(8) -0.062(9) 0.000(8)
C12P 0.306(18) 0.102(8) 0.100(8) 0.026(6) -0.085(10) -0.039(10)
C48A 0.149(10) 0.119(9) 0.134(10) 0.021(8) -0.035(9) -0.011(8)
C45I 0.142(8) 0.106(7) 0.086(6) 0.001(5) -0.032(6) 0.011(6)
C20I 0.37(2) 0.130(9) 0.147(11) 0.092(8) -0.160(14) -0.137(13)
N4A 0.218(7) 0.206(7) 0.228(8) -0.030(8) -0.037(8) -0.011(5)
C11P 0.165(9) 0.091(6) 0.090(6) 0.037(5) -0.050(6) -0.019(6)
N2P 0.168(7) 0.084(4) 0.065(4) 0.023(3) -0.047(4) -0.019(4)
C7P 0.167(9) 0.083(6) 0.091(6) 0.032(5) -0.049(6) -0.023(6)
C8P 0.308(17) 0.077(6) 0.099(7) 0.032(5) -0.097(10) -0.039(8)
C9P 0.203(11) 0.092(6) 0.092(6) 0.044(5) -0.059(7) -0.008(7)
C10P 0.177(9) 0.082(6) 0.083(6) 0.043(4) -0.042(6) -0.026(6)
C17P 0.210(12) 0.109(8) 0.084(7) 0.003(6) -0.023(7) 0.040(8)
C35I 0.158(10) 0.166(11) 0.080(7) 0.039(7) -0.015(6) -0.006(9)
C41I 0.128(8) 0.142(9) 0.099(8) 0.004(7) -0.021(6) 0.000(7)
C52I 0.187(10) 0.091(6) 0.129(9) 0.054(6) -0.069(8) -0.045(7)
C41A 0.167(13) 0.195(16) 0.216(18) 0.140(15) -0.117(13) -0.091(12)
C27P 0.228(12) 0.106(8) 0.123(8) 0.041(7) -0.085(9) -0.050(8)
C30I 0.172(11) 0.148(10) 0.104(8) 0.052(8) -0.042(8) -0.031(9)
C84A 0.158(4) 0.116(3) 0.221(5) 0.025(3) 0.012(3) -0.014(2)
C36I 0.161(10) 0.117(8) 0.105(8) 0.034(7) -0.034(8) -0.002(8)
C29A 0.160(11) 0.113(8) 0.161(12) 0.062(8) -0.070(10) -0.017(8)
C55A 0.176(8) 0.103(7) 0.120(8) 0.008(6) -0.015(6) 0.022(7)
C54A 0.219(11) 0.189(13) 0.120(9) -0.042(9) -0.040(8) 0.065(11)
C53A 0.259(14) 0.279(18) 0.149(12) -0.083(11) -0.077(11) 0.089(14)
C52A 0.212(11) 0.263(16) 0.122(10) -0.071(10) -0.078(8) 0.062(11)
C51A 0.149(7) 0.131(8) 0.102(7) 0.000(6) -0.049(6) -0.007(7)
C56A 0.142(6) 0.106(6) 0.091(6) 0.023(5) -0.021(5) -0.007(5)
O5P 0.349(16) 0.124(7) 0.188(11) -0.025(7) -0.057(11) 0.087(9)
C14P 0.167(10) 0.099(7) 0.127(9) 0.002(7) -0.003(8) 0.013(7)
C26I 0.153(9) 0.108(7) 0.096(7) 0.034(6) -0.035(7) -0.033(7)
C5P 0.274(17) 0.089(7) 0.133(10) 0.037(7) -0.086(12) -0.046(9)
C26P 0.205(11) 0.116(8) 0.133(9) 0.040(7) -0.080(9) -0.048(8)
C27I 0.225(14) 0.137(10) 0.091(7) 0.028(7) -0.046(9) -0.072(10)
C49A 0.156(10) 0.100(7) 0.141(10) 0.062(7) -0.068(8) -0.045(7)
C8I 0.181(12) 0.096(7) 0.153(11) 0.046(7) -0.058(10) -0.016(8)
C34I 0.178(12) 0.158(11) 0.106(9) -0.007(8) -0.034(9) 0.019(10)
C39I 0.143(9) 0.125(9) 0.126(10) -0.022(7) -0.037(7) 0.024(7)
C61A 0.280(16) 0.116(8) 0.113(8) 0.060(7) -0.108(10) -0.078(10)
C35A 0.162(11) 0.146(11) 0.158(12) 0.072(10) -0.047(10) 0.004(9)
C24P 0.218(14) 0.111(9) 0.166(13) 0.066(9) -0.084(11) -0.056(9)
C22P 0.243(14) 0.095(7) 0.162(11) 0.050(7) -0.119(11) -0.081(8)
C44I 0.133(8) 0.213(14) 0.095(8) 0.013(8) -0.040(7) 0.033(9)
C3P 0.296(19) 0.115(7) 0.233(18) 0.069(10) -0.133(14) -0.106(10)
C30A 0.178(11) 0.123(8) 0.117(9) 0.055(7) -0.071(8) -0.027(8)
C46A 0.193(13) 0.109(9) 0.163(14) 0.000(9) -0.023(11) -0.018(9)
O7P 0.52(3) 0.168(10) 0.234(14) 0.104(9) -0.205(17) -0.205(15)
C60A 0.289(18) 0.140(10) 0.169(12) 0.102(9) -0.149(13) -0.112(12)
C29I 0.163(12) 0.189(14) 0.120(10) -0.004(10) -0.051(10) -0.049(11)
C21I 0.259(16) 0.125(9) 0.124(9) 0.058(8) -0.091(11) -0.080(10)
C34A 0.212(15) 0.149(12) 0.146(12) 0.061(10) -0.086(12) -0.002(11)
C9I 0.165(10) 0.112(8) 0.113(8) 0.036(7) 0.003(7) 0.013(8)
C33A 0.153(10) 0.101(8) 0.227(19) 0.046(10) -0.073(12) -0.010(7)
C40I 0.135(8) 0.148(10) 0.110(8) -0.010(7) -0.056(7) 0.000(7)
C40A 0.161(11) 0.139(11) 0.133(10) 0.007(9) -0.053(9) 0.017(9)
C12A 0.276(16) 0.145(10) 0.130(10) 0.093(8) -0.098(11) -0.108(12)
C10A 0.213(13) 0.174(12) 0.119(9) 0.079(8) -0.085(9) -0.089(11)
C27A 0.218(7) 0.206(7) 0.228(8) -0.030(8) -0.037(8) -0.011(5)
C26A 0.200(11) 0.240(12) 0.34(2) -0.082(19) -0.052(16) -0.010(9)
C25A 0.175(10) 0.231(12) 0.37(2) -0.037(19) -0.035(16) -0.018(10)
C24A 0.172(11) 0.206(13) 0.261(18) 0.007(14) -0.082(13) -0.024(9)
C23A 0.180(10) 0.150(9) 0.126(9) 0.028(8) -0.054(9) -0.022(7)
C28A 0.211(9) 0.169(9) 0.145(11) 0.025(10) -0.056(10) -0.010(8)
C30P 0.279(19) 0.120(10) 0.191(15) 0.043(10) -0.163(15) -0.041(12)
O6P 0.306(15) 0.183(11) 0.284(18) 0.044(11) -0.068(13) 0.126(11)
C15I 0.291(16) 0.124(8) 0.091(7) 0.063(6) -0.097(10) -0.091(10)
C28I 0.198(14) 0.206(16) 0.117(10) 0.020(10) -0.066(10) -0.018(12)
N11A 0.158(4) 0.116(3) 0.221(5) 0.025(3) 0.012(3) -0.014(2)
C83A 0.158(4) 0.116(3) 0.221(5) 0.025(3) 0.012(3) -0.014(2)
C39A 0.168(11) 0.140(11) 0.148(12) -0.010(9) -0.059(10) -0.002(9)
O10P 0.41(2) 0.215(12) 0.337(19) 0.107(13) -0.308(18) -0.110(13)
N1D 0.357(10) 0.116(4) 0.160(5) 0.049(4) -0.111(6) -0.081(6)
C32A 0.172(12) 0.170(13) 0.135(11) 0.018(10) -0.039(10) 0.000(11)
C11A 0.34(2) 0.189(13) 0.151(11) 0.123(10) -0.159(14) -0.181(15)
C4P 0.31(2) 0.137(9) 0.203(15) 0.064(10) -0.141(15) -0.125(12)
C80A 0.158(4) 0.116(3) 0.221(5) 0.025(3) 0.012(3) -0.014(2)
C18P 0.245(15) 0.152(12) 0.166(13) 0.007(11) -0.087(12) 0.086(11)
C29P 0.319(17) 0.127(10) 0.207(14) 0.029(10) -0.178(13) -0.019(11)
O1P 0.66(3) 0.158(10) 0.36(2) 0.041(12) -0.34(2) -0.138(15)
C76A 0.158(4) 0.116(3) 0.221(5) 0.025(3) 0.012(3) -0.014(2)
C75A 0.229(14) 0.132(9) 0.32(2) 0.035(12) 0.034(13) -0.040(9)
C74A 0.218(14) 0.132(8) 0.33(2) 0.020(13) 0.076(13) -0.011(10)
C73A 0.203(13) 0.131(9) 0.255(18) 0.025(10) 0.035(11) -0.046(8)
C72A 0.158(9) 0.098(6) 0.173(12) 0.016(7) -0.008(8) -0.003(6)
C77A 0.163(9) 0.100(6) 0.191(12) -0.003(7) -0.021(7) -0.008(6)
C16I 0.41(2) 0.149(10) 0.126(9) 0.086(8) -0.154(14) -0.167(14)
C2P 0.40(3) 0.083(8) 0.28(2) 0.058(11) -0.21(2) -0.076(12)
O11P 0.257(14) 0.264(17) 0.37(2) 0.095(14) -0.144(15) 0.036(12)
C1P 0.237(15) 0.129(10) 0.229(17) 0.097(11) -0.145(14) -0.067(10)
C28P 0.315(17) 0.176(13) 0.241(15) 0.067(12) -0.212(14) -0.067(13)
C33I 0.185(13) 0.233(18) 0.102(10) 0.007(10) -0.034(9) 0.040(12)
C32I 0.149(11) 0.27(2) 0.134(13) -0.005(13) -0.066(10) -0.026(13)
C82A 0.158(4) 0.116(3) 0.221(5) 0.025(3) 0.012(3) -0.014(2)
O12P 0.39(2) 0.266(17) 0.223(15) 0.019(11) -0.011(13) 0.193(16)
C34P 0.251(16) 0.282(19) 0.175(12) 0.029(11) -0.063(12) 0.112(13)
C33P 0.250(14) 0.209(14) 0.160(11) 0.051(9) -0.027(9) 0.106(11)
C32P 0.161(9) 0.113(8) 0.159(9) 0.040(7) -0.014(7) 0.035(7)
C31P 0.171(10) 0.135(9) 0.136(8) 0.032(7) -0.008(7) 0.039(7)
N6P 0.162(8) 0.172(9) 0.110(6) 0.059(6) 0.004(5) 0.051(7)
C35P 0.216(13) 0.248(16) 0.130(9) 0.045(9) -0.024(9) 0.091(11)
C2D 0.357(10) 0.116(4) 0.160(5) 0.049(4) -0.111(6) -0.081(6)
C36P 0.224(16) 0.239(18) 0.218(17) 0.066(12) -0.039(12) 0.091(13)
C81A 0.158(4) 0.116(3) 0.221(5) 0.025(3) 0.012(3) -0.014(2)
C3D 0.357(10) 0.116(4) 0.160(5) 0.049(4) -0.111(6) -0.081(6)
C20A 0.218(7) 0.206(7) 0.228(8) -0.030(8) -0.037(8) -0.011(5)
C21A 0.188(10) 0.192(8) 0.156(12) -0.015(11) -0.043(10) 0.004(7)
C16A 0.143(8) 0.186(9) 0.175(13) -0.041(11) -0.004(10) 0.021(7)
C17A 0.170(9) 0.213(13) 0.249(17) -0.083(14) -0.065(13) 0.012(8)
C18A 0.183(12) 0.255(15) 0.34(2) -0.05(2) -0.080(15) -0.024(9)
C19A 0.222(10) 0.233(13) 0.31(2) -0.096(17) -0.071(15) -0.023(9)
C60I 0.150(8) 0.072(5) 0.086(6) 0.014(4) -0.028(6) -0.029(5)
C8A 0.251(15) 0.141(10) 0.069(6) 0.049(6) -0.065(8) -0.071(10)
O2P 0.61(3) 0.117(7) 0.46(3) 0.098(12) -0.34(2) -0.120(14)
N3A 0.218(7) 0.206(7) 0.228(8) -0.030(8) -0.037(8) -0.011(5)
C6P 0.41(2) 0.131(8) 0.34(2) 0.050(14) -0.212(17) -0.104(13)

loop_
_atom_type_symbol
_atom_type_description
_atom_type_scat_dispersion_real
_atom_type_scat_dispersion_imag
_atom_type_scat_source
C C 0.0052 0.0023 'International Tables Vol C Tables 4.2.6.8 and 6.1.1.4'
H H 0.0000 0.0000 'International Tables Vol C Tables 4.2.6.8 and 6.1.1.4'
N N 0.0094 0.0046 'International Tables Vol C Tables 4.2.6.8 and 6.1.1.4'
O O 0.0162 0.0086 'International Tables Vol C Tables 4.2.6.8 and 6.1.1.4'
Rh Rh -0.7751 1.2274 'International Tables Vol C Tables 4.2.6.8 and 6.1.1.4'

loop_
_geom_angle_atom_site_label_1
_geom_angle_atom_site_label_2
_geom_angle_atom_site_label_3
_geom_angle
_geom_angle_site_symmetry_1
_geom_angle_site_symmetry_3
_geom_angle_publ_flag
O00D Rh01 Rh02 87.3(2) 2_765 . ?
O00D Rh01 O20A 175.9(3) 2_765 . ?
O00D Rh01 O4W 92.4(3) 2_765 . ?
O00E Rh01 Rh02 88.3(2) 2_765 . ?
O00E Rh01 O00D 89.8(2) 2_765 2_765 ?
O00E Rh01 O16A 176.8(3) 2_765 . ?
O00E Rh01 O20A 90.7(2) 2_765 . ?
O00E Rh01 O4W 91.4(3) 2_765 . ?
O16A Rh01 Rh02 88.56(19) . . ?
O16A Rh01 O00D 90.6(2) . 2_765 ?
O16A Rh01 O20A 88.7(2) . . ?
O16A Rh01 O4W 91.7(3) . . ?
O20A Rh01 Rh02 88.72(17) . . ?
O20A Rh01 O4W 91.6(2) . . ?
O4W Rh01 Rh02 179.6(2) . . ?
O19A Rh02 Rh01 87.2(2) . . ?
O19A Rh02 O00K 91.5(2) . 2_765 ?
O19A Rh02 O012 175.5(3) . 2_765 ?
O19A Rh02 N5P 89.7(3) . . ?
O00K Rh02 Rh01 89.1(2) 2_765 . ?
O00K Rh02 N5P 91.9(3) 2_765 . ?
O15A Rh02 Rh01 88.4(2) . . ?
O15A Rh02 O19A 89.0(3) . . ?
O15A Rh02 O00K 177.4(3) . 2_765 ?
O15A Rh02 O012 89.6(3) . 2_765 ?
O15A Rh02 N5P 90.6(3) . . ?
O012 Rh02 Rh01 88.47(18) 2_765 . ?
O012 Rh02 O00K 89.7(2) 2_765 2_765 ?
O012 Rh02 N5P 94.6(3) 2_765 . ?
N5P Rh02 Rh01 176.8(2) . . ?
O2I Rh03 Rh04 87.8(2) . . ?
O2I Rh03 O8I 90.0(3) . . ?
O2I Rh03 O2A 90.5(3) . . ?
O2I Rh03 O1W 93.9(3) . . ?
O7A Rh03 Rh04 88.6(2) 2_576 . ?
O7A Rh03 O2I 176.3(3) 2_576 . ?
O7A Rh03 O8I 89.2(3) 2_576 . ?
O7A Rh03 O2A 89.8(3) 2_576 . ?
O7A Rh03 O1W 89.7(3) 2_576 . ?
O8I Rh03 Rh04 87.4(2) . . ?
O8I Rh03 O2A 174.4(3) . . ?
O8I Rh03 O1W 92.1(3) . . ?
O2A Rh03 Rh04 87.04(18) . . ?
O2A Rh03 O1W 93.4(3) . . ?
O1W Rh03 Rh04 178.3(2) . . ?
O1I Rh04 Rh03 88.4(2) . . ?
O1I Rh04 O8A 176.4(3) . 2_576 ?
O1I Rh04 O7I 89.3(3) . . ?
O1I Rh04 N1P 89.5(3) . . ?
O8A Rh04 Rh03 88.2(2) 2_576 . ?
O8A Rh04 O7I 89.3(3) 2_576 . ?
O8A Rh04 N1P 93.9(3) 2_576 . ?
O7I Rh04 Rh03 87.70(19) . . ?
O7I Rh04 N1P 92.4(3) . . ?
O1A Rh04 Rh03 89.7(2) . . ?
O1A Rh04 O1I 92.3(2) . . ?
O1A Rh04 O8A 88.9(3) . 2_576 ?
O1A Rh04 O7I 176.9(3) . . ?
O1A Rh04 N1P 90.2(3) . . ?
N1P Rh04 Rh03 177.8(2) . . ?
O00P Rh05 Rh07 87.71(17) . . ?
O00P Rh05 O015 87.5(3) . . ?
O00P Rh05 O24A 174.8(2) . . ?
O00P Rh05 N3P 85.8(3) . . ?
O015 Rh05 Rh07 87.90(18) . . ?
O015 Rh05 O24A 91.3(3) . . ?
O015 Rh05 N3P 92.1(3) . . ?
O13A Rh05 Rh07 88.07(17) . . ?
O13A Rh05 O00P 93.1(3) . . ?
O13A Rh05 O015 175.9(2) . . ?
O13A Rh05 O24A 87.7(3) . . ?
O13A Rh05 N3P 91.9(3) . . ?
O24A Rh05 Rh07 87.17(17) . . ?
O24A Rh05 N3P 99.3(3) . . ?
N3P Rh05 Rh07 173.5(2) . . ?
O00H Rh06 Rh08 88.34(17) 2_765 . ?
O00H Rh06 O00L 90.5(3) 2_765 . ?
O00H Rh06 O18A 89.3(2) 2_765 . ?
O00H Rh06 N4P 94.6(2) 2_765 . ?
O00L Rh06 Rh08 87.70(16) . . ?
O00L Rh06 O18A 174.0(2) . . ?
O00L Rh06 N4P 92.6(3) . . ?
O21A Rh06 Rh08 88.72(18) . . ?
O21A Rh06 O00H 176.8(3) . 2_765 ?
O21A Rh06 O00L 90.7(3) . . ?
O21A Rh06 O18A 89.2(3) . . ?
O21A Rh06 N4P 88.4(3) . . ?
O18A Rh06 Rh08 86.27(18) . . ?
O18A Rh06 N4P 93.5(3) . . ?
N4P Rh06 Rh08 177.07(19) . . ?
O23A Rh07 Rh05 88.18(17) . . ?
O23A Rh07 O14A 89.8(3) . . ?
O23A Rh07 O01B 91.0(3) . . ?
O23A Rh07 O01D 175.8(2) . . ?
O23A Rh07 O5W 92.2(3) . . ?
O14A Rh07 Rh05 87.99(17) . . ?
O14A Rh07 O5W 92.6(3) . . ?
O01B Rh07 Rh05 87.61(18) . . ?
O01B Rh07 O14A 175.5(3) . . ?
O01B Rh07 O01D 87.5(3) . . ?
O01B Rh07 O5W 91.8(3) . . ?
O01D Rh07 Rh05 87.83(16) . . ?
O01D Rh07 O14A 91.5(3) . . ?
O01D Rh07 O5W 91.8(3) . . ?
O5W Rh07 Rh05 179.3(3) . . ?
O17A Rh08 Rh06 88.59(17) . . ?
O17A Rh08 O22A 89.5(3) . . ?
O17A Rh08 O6W 91.0(3) . . ?
O00R Rh08 Rh06 88.35(17) 2_765 . ?
O00R Rh08 O17A 89.2(3) 2_765 . ?
O00R Rh08 O22A 175.8(2) 2_765 . ?
O00R Rh08 O018 91.2(3) 2_765 . ?
O00R Rh08 O6W 90.9(3) 2_765 . ?
O22A Rh08 Rh06 87.65(19) . . ?
O22A Rh08 O6W 93.1(3) . . ?
O018 Rh08 Rh06 87.8(2) . . ?
O018 Rh08 O17A 176.3(3) . . ?
O018 Rh08 O22A 89.8(3) . . ?
O018 Rh08 O6W 92.6(3) . . ?
O6W Rh08 Rh06 179.2(3) . . ?
O9I Rh09 Rh0C 89.1(2) . . ?
O9I Rh09 O5I 87.9(3) . . ?
O9I Rh09 N2P 96.8(3) . . ?
O4A Rh09 Rh0C 87.9(2) 2_576 . ?
O4A Rh09 O9I 90.4(3) 2_576 . ?
O4A Rh09 O5I 175.6(3) 2_576 . ?
O4A Rh09 N2P 91.1(3) 2_576 . ?
O9A Rh09 Rh0C 86.96(19) . . ?
O9A Rh09 O9I 176.0(3) . . ?
O9A Rh09 O4A 89.8(3) . 2_576 ?
O9A Rh09 O5I 91.7(3) . . ?
O9A Rh09 N2P 87.2(3) . . ?
O5I Rh09 Rh0C 88.11(17) . . ?
O5I Rh09 N2P 93.1(2) . . ?
N2P Rh09 Rh0C 174.05(18) . . ?
O4I Rh0A Rh0B 88.94(19) . . ?
O4I Rh0A O12A 88.3(3) . . ?
O4I Rh0A O12I 90.4(3) . 2_576 ?
O4I Rh0A O3W 90.6(3) . . ?
O6A Rh0A Rh0B 87.1(2) . . ?
O6A Rh0A O4I 175.5(3) . . ?
O6A Rh0A O12A 94.0(3) . . ?
O6A Rh0A O12I 87.1(3) . 2_576 ?
O6A Rh0A O3W 93.3(3) . . ?
O12A Rh0A Rh0B 88.68(16) . . ?
O12A Rh0A O12I 175.3(3) . 2_576 ?
O12A Rh0A O3W 90.3(3) . . ?
O12I Rh0A Rh0B 86.7(2) 2_576 . ?
O12I Rh0A O3W 94.3(4) 2_576 . ?
O3W Rh0A Rh0B 178.9(3) . . ?
O3I Rh0B Rh0A 87.4(2) . . ?
O3I Rh0B O5A 174.9(3) . . ?
O3I Rh0B O11A 88.4(3) . . ?
O3I Rh0B N6P 95.9(3) . . ?
O5A Rh0B Rh0A 87.5(2) . . ?
O5A Rh0B O11A 91.4(3) . . ?
O5A Rh0B N6P 89.1(4) . . ?
O11A Rh0B Rh0A 87.50(17) . . ?
O11A Rh0B N6P 95.2(3) . . ?
O11I Rh0B Rh0A 87.7(2) 2_576 . ?
O11I Rh0B O3I 91.0(4) 2_576 . ?
O11I Rh0B O5A 88.8(4) 2_576 . ?
O11I Rh0B O11A 175.2(3) 2_576 . ?
O11I Rh0B N6P 89.6(3) 2_576 . ?
N6P Rh0B Rh0A 175.8(3) . . ?
O10I Rh0C Rh09 86.0(2) . . ?
O10I Rh0C O2W 96.9(4) . . ?
O10A Rh0C Rh09 89.9(2) . . ?
O10A Rh0C O10I 175.4(4) . . ?
O10A Rh0C O6I 91.8(3) . . ?
O10A Rh0C O3A 91.2(3) . 2_576 ?
O10A Rh0C O2W 87.2(4) . . ?
O6I Rh0C Rh09 87.9(2) . . ?
O6I Rh0C O10I 85.9(3) . . ?
O6I Rh0C O3A 175.2(3) . 2_576 ?
O6I Rh0C O2W 91.5(4) . . ?
O3A Rh0C Rh09 88.4(2) 2_576 . ?
O3A Rh0C O10I 90.8(3) 2_576 . ?
O3A Rh0C O2W 92.4(3) 2_576 . ?
O2W Rh0C Rh09 177.0(3) . . ?
C60I O00D Rh01 120.1(6) . 2_765 ?
C48I O00E Rh01 119.8(6) . 2_765 ?
C1I O1I Rh04 119.1(6) . . ?
C64A O19A Rh02 121.1(5) . . ?
C72I O00H Rh06 120.5(6) . 2_765 ?
C50A O16A Rh01 117.4(6) . . ?
C22A O8A Rh04 118.1(8) . 2_576 ?
C48I O00K Rh02 116.8(6) . 2_765 ?
C49I O00L Rh06 118.7(7) . . ?
C25I O9I Rh09 120.6(8) . . ?
C50A O15A Rh02 118.8(6) . . ?
C57A O17A Rh08 117.9(7) . . ?
C61I O00P Rh05 118.7(6) . . ?
C1I O2I Rh03 119.8(7) . . ?
C72I O00R Rh08 119.6(6) . 2_765 ?
C71A O22A Rh08 117.9(7) . . ?
C22A O7A Rh03 118.7(6) . 2_576 ?
C78A O23A Rh07 120.3(6) . . ?
C24I O8I Rh03 120.2(5) . . ?
C64A O20A Rh01 117.0(6) . . ?
C71A O21A Rh06 118.9(8) . . ?
C12I O3I Rh0B 119.7(7) . . ?
C1A O2A Rh03 119.2(6) . . ?
C24I O7I Rh04 120.5(6) . . ?
C57A O18A Rh06 118.9(6) . . ?
C60I O012 Rh02 120.4(7) . 2_765 ?
C43A O14A Rh07 117.9(6) . . ?
C15A O5A Rh0B 120.7(9) . . ?
C37I O015 Rh05 120.5(7) . . ?
C43A O13A Rh05 119.0(6) . . ?
C25I O10I Rh0C 122.7(7) . . ?
C49I O018 Rh08 119.7(6) . . ?
C8A O4A Rh09 119.9(6) . 2_576 ?
C29A O9A Rh09 118.8(9) . . ?
C37I O01B Rh07 121.5(7) . . ?
C13I O5I Rh09 117.6(8) . . ?
C61I O01D Rh07 118.3(6) . . ?
C36A O11A Rh0B 119.5(6) . . ?
C1A O1A Rh04 117.8(5) . . ?
C12I O4I Rh0A 116.3(7) . . ?
C25P N5P Rh02 119.2(7) . . ?
C25P N5P C29P 116.4(11) . . ?
C29P N5P Rh02 124.0(10) . . ?
O1I C1I C2I 118.1(8) . . ?
O2I C1I O1I 124.9(9) . . ?
O2I C1I C2I 117.0(9) . . ?
C29A O10A Rh0C 112.9(8) . . ?
C78A O24A Rh05 119.8(7) . . ?
C13I O6I Rh0C 120.2(6) . . ?
C19P N4P Rh06 120.7(7) . . ?
C23P N4P Rh06 123.0(6) . . ?
C23P N4P C19P 116.1(9) . . ?
C15A O6A Rh0A 121.8(9) . . ?
C36A O12A Rh0A 119.4(6) . . ?
C13P N3P Rh05 122.8(6) . . ?
C17P N3P Rh05 120.5(6) . . ?
C17P N3P C13P 116.6(8) . . ?
C5P N1P Rh04 124.4(7) . . ?
C5P N1P C1P 113.0(10) . . ?
C1P N1P Rh04 122.4(9) . . ?
N10A N9A C62A 115.0(8) . . ?
O8A C22A C23A 113.6(12) . . ?
O7A C22A O8A 126.2(11) . . ?
O7A C22A C23A 120.2(9) . . ?
C65A C70A H70A 119.9 . . ?
C65A C70A C69A 120.2(9) . . ?
C69A C70A H70A 119.9 . . ?
C36I O12I Rh0A 119.2(8) . 2_576 ?
N1A N2A C13A 115.6(8) . . ?
N2A N1A C6A 114.4(8) . . ?
C55I C54I C53I 120.3(9) . . ?
C55I C54I C59I 119.2(10) . . ?
C53I C54I C59I 120.5(9) . . ?
C66I C71I H71I 118.9 . . ?
C70I C71I H71I 118.9 . . ?
C70I C71I C66I 122.2(8) . . ?
C8A O3A Rh0C 117.8(8) . 2_576 ?
C42I C47I H47I 119.6 . . ?
C46I C47I H47I 119.6 . . ?
C46I C47I C42I 120.9(9) . . ?
O19A C64A O20A 125.6(8) . . ?
O19A C64A C65A 118.2(9) . . ?
O20A C64A C65A 116.1(10) . . ?
O00E C48I O00K 125.9(8) . . ?
O00E C48I C46I 119.5(10) . . ?
O00K C48I C46I 114.5(10) . . ?
C70A C65A C64A 122.5(8) . . ?
C70A C65A C66A 122.6(8) . . ?
C66A C65A C64A 114.8(10) . . ?
O16A C50A O15A 126.6(8) . . ?
O16A C50A C51A 116.7(9) . . ?
O15A C50A C51A 116.4(8) . . ?
C71I C66I C65I 116.9(9) . . ?
C67I C66I C71I 123.2(8) . . ?
C67I C66I C65I 119.8(9) . . ?
N9A N10A C69A 116.8(8) . . ?
O17A C57A C58A 115.6(9) . . ?
O18A C57A O17A 128.3(10) . . ?
O18A C57A C58A 116.1(8) . . ?
C67I C62I C61I 119.2(8) . . ?
C67I C62I C63I 120.9(9) . . ?
C63I C62I C61I 119.8(9) . . ?
C6A C5A H5A 118.5 . . ?
C4A C5A H5A 118.5 . . ?
C4A C5A C6A 123.0(9) . . ?
C2I C7I H7I 120.0 . . ?
C2I C7I C6I 120.0 . . ?
C6I C7I H7I 120.0 . . ?
C7I C2I C1I 120.5(6) . . ?
C7I C2I C3I 120.0 . . ?
C3I C2I C1I 119.5(6) . . ?
C2I C3I H3I 120.0 . . ?
C4I C3I C2I 120.0 . . ?
C4I C3I H3I 120.0 . . ?
C3I C4I H4I 120.0 . . ?
C3I C4I C5I 120.0 . . ?
C5I C4I H4I 120.0 . . ?
C4I C5I C6I 120.0 . . ?
C4I C5I C8I 120.9(7) . . ?
C6I C5I C8I 119.1(7) . . ?
C5I C6I C7I 120.0 . . ?
C11I C6I C7I 122.1(6) . . ?
C11I C6I C5I 117.8(6) . . ?
C36I O11I Rh0B 120.7(8) . 2_576 ?
C59I C58I C57I 121.1(8) . . ?
C59I C58I C60I 118.3(11) . . ?
C57I C58I C60I 120.6(9) . . ?
O00P C61I C62I 115.3(8) . . ?
O01D C61I O00P 127.2(8) . . ?
O01D C61I C62I 117.3(8) . . ?
C43I C42I C47I 123.4(9) . . ?
C43I C42I C41I 119.6(9) . . ?
C41I C42I C47I 117.0(10) . . ?
N8A N7A C48A 107.4(11) . . ?
C54I C55I H55I 121.3 . . ?
C54I C55I C50I 117.4(10) . . ?
C50I C55I H55I 121.3 . . ?
O2A C1A O1A 126.1(8) . . ?
O2A C1A C2A 118.4(10) . . ?
O1A C1A C2A 115.5(8) . . ?
C56I C53I C54I 117.8(9) . . ?
C52I C53I C54I 117.7(10) . . ?
C52I C53I C56I 124.4(11) . . ?
C6I C11I H11I 118.7 . . ?
C10I C11I C6I 122.6(10) . . ?
C10I C11I H11I 118.7 . . ?
C67A C68A H68A 119.5 . . ?
C67A C68A C69A 121.1(9) . . ?
C69A C68A H68A 119.5 . . ?
C47I C46I C48I 115.8(9) . . ?
C45I C46I C47I 119.4(9) . . ?
C45I C46I C48I 124.8(10) . . ?
C68A C67A H67A 119.1 . . ?
C68A C67A C66A 121.9(9) . . ?
C66A C67A H67A 119.1 . . ?
N1A C6A C5A 118.4(8) . . ?
N1A C6A C7A 126.6(10) . . ?
C5A C6A C7A 115.0(11) . . ?
C54I C59I H59I 120.8 . . ?
C58I C59I C54I 118.3(9) . . ?
C58I C59I H59I 120.8 . . ?
N10A C69A C70A 125.1(9) . . ?
N10A C69A C68A 116.5(9) . . ?
C68A C69A C70A 118.1(10) . . ?
C70I C69I H69I 120.8 . . ?
C68I C69I H69I 120.8 . . ?
C68I C69I C70I 118.4(10) . . ?
N4P C19P H19P 117.8 . . ?
N4P C19P C20P 124.3(10) . . ?
C20P C19P H19P 117.8 . . ?
C66I C67I C62I 120.7(9) . . ?
C66I C67I H67I 119.6 . . ?
C62I C67I H67I 119.6 . . ?
C71I C70I C69I 119.2(10) . . ?
C71I C70I C72I 121.4(8) . . ?
C69I C70I C72I 118.9(10) . . ?
O9I C25I O10I 121.6(12) . . ?
O9I C25I C26I 122.4(11) . . ?
O10I C25I C26I 115.8(10) . . ?
C14A C13A N2A 116.6(9) . . ?
C12A C13A N2A 124.0(11) . . ?
C12A C13A C14A 119.2(12) . . ?
C5A C4A H4A 119.5 . . ?
C5A C4A C3A 121.0(10) . . ?
C3A C4A H4A 119.5 . . ?
O5I C13I C14I 115.8(12) . . ?
O6I C13I O5I 125.8(11) . . ?
O6I C13I C14I 118.3(9) . . ?
O3I C12I O4I 127.5(11) . . ?
O3I C12I C10I 119.7(10) . . ?
O4I C12I C10I 112.8(10) . . ?
N5P C25P H25P 117.9 . . ?
N5P C25P C26P 124.2(11) . . ?
C26P C25P H25P 117.9 . . ?
N11A N12A C83A 110.8(11) . . ?
C18I C19I H19I 120.1 . . ?
C18I C19I C14I 119.8(11) . . ?
C14I C19I H19I 120.1 . . ?
C6A C7A H7A 119.6 . . ?
C2A C7A C6A 120.9(10) . . ?
C2A C7A H7A 119.6 . . ?
C62A C63A H63A 118.8 . . ?
C58A C63A H63A 118.8 . . ?
C58A C63A C62A 122.4(8) . . ?
C68I C65I C66I 119.3(10) . . ?
C68I C65I C64I 123.9(9) . . ?
C64I C65I C66I 116.8(9) . . ?
C42I C43I H43I 117.8 . . ?
C38I C43I C42I 124.3(10) . . ?
C38I C43I H43I 117.8 . . ?
C62I C63I H63I 120.2 . . ?
C64I C63I C62I 119.5(10) . . ?
C64I C63I H63I 120.2 . . ?
C42A C37A C38A 122.4(12) . . ?
C42A C37A C36A 120.5(10) . . ?
C38A C37A C36A 117.1(10) . . ?
C4A C3A H3A 119.9 . . ?
C2A C3A C4A 120.3(11) . . ?
C2A C3A H3A 119.9 . . ?
O14A C43A O13A 126.8(9) . . ?
O14A C43A C44A 115.8(9) . . ?
O13A C43A C44A 117.3(9) . . ?
C7A C2A C1A 119.2(9) . . ?
C3A C2A C1A 120.9(10) . . ?
C3A C2A C7A 119.9(8) . . ?
N6A N5A C34A 101.9(15) . . ?
C19P C20P H20P 120.3 . . ?
C21P C20P C19P 119.4(9) . . ?
C21P C20P H20P 120.3 . . ?
O23A C78A O24A 124.5(10) . . ?
O23A C78A C79A 117.4(9) . . ?
O24A C78A C79A 118.0(10) . . ?
C65A C66A H66A 122.1 . . ?
C67A C66A C65A 115.7(10) . . ?
C67A C66A H66A 122.1 . . ?
C43I C38I C37I 122.6(10) . . ?
C43I C38I C39I 115.8(10) . . ?
C37I C38I C39I 121.6(9) . . ?
C19I C18I C23I 124.4(10) . . ?
C19I C18I C17I 120.5(9) . . ?
C23I C18I C17I 114.9(9) . . ?
C14A C9A C10A 118.5(10) . . ?
C14A C9A C8A 124.1(10) . . ?
C10A C9A C8A 117.3(11) . . ?
C50I C51I H51I 119.3 . . ?
C50I C51I C52I 121.4(9) . . ?
C52I C51I H51I 119.3 . . ?
C53I C56I H56I 118.8 . . ?
C57I C56I C53I 122.4(11) . . ?
C57I C56I H56I 118.8 . . ?
N3P C13P H13P 117.6 . . ?
N3P C13P C14P 124.8(11) . . ?
C14P C13P H13P 117.6 . . ?
N9A C62A C63A 117.6(8) . . ?
C61A C62A N9A 125.4(11) . . ?
C61A C62A C63A 117.0(11) . . ?
C18I C23I H23I 116.1 . . ?
C22I C23I C18I 127.9(11) . . ?
C22I C23I H23I 116.1 . . ?
C45A C44A C43A 119.2(10) . . ?
C45A C44A C49A 120.3(12) . . ?
C49A C44A C43A 120.5(11) . . ?
O00H C72I O00R 123.1(9) . . ?
O00H C72I C70I 120.0(9) . . ?
O00R C72I C70I 116.9(9) . . ?
C69I C68I H68I 118.3 . . ?
C65I C68I C69I 123.4(9) . . ?
C65I C68I H68I 118.3 . . ?
O015 C37I C38I 119.0(9) . . ?
O01B C37I O015 122.5(10) . . ?
O01B C37I C38I 118.5(9) . . ?
C13A C14A H14A 117.9 . . ?
C9A C14A C13A 124.1(10) . . ?
C9A C14A H14A 117.9 . . ?
C84A C79A C78A 121.8(13) . . ?
C84A C79A C80A 118.5(14) . . ?
C80A C79A C78A 119.3(12) . . ?
O8I C24I O7I 124.2(8) . . ?
O8I C24I C22I 115.9(8) . . ?
O7I C24I C22I 119.7(10) . . ?
C65I C64I H64I 118.9 . . ?
C63I C64I C65I 122.2(9) . . ?
C63I C64I H64I 118.9 . . ?
C37A C42A H42A 122.7 . . ?
C37A C42A C41A 114.7(12) . . ?
C41A C42A H42A 122.7 . . ?
C55I C50I C49I 113.1(9) . . ?
C51I C50I C55I 122.1(9) . . ?
C51I C50I C49I 124.8(9) . . ?
C23I C22I C24I 127.3(11) . . ?
C23I C22I C21I 115.8(10) . . ?
C21I C22I C24I 116.9(10) . . ?
O5A C15A O6A 122.5(15) . . ?
O5A C15A C16A 117.6(11) . . ?
O6A C15A C16A 119.7(12) . . ?
C20P C21P C24P 120.0(11) . . ?
C20P C21P C22P 118.3(9) . . ?
C22P C21P C24P 121.5(12) . . ?
C37A C38A H38A 121.2 . . ?
C37A C38A C39A 117.6(12) . . ?
C39A C38A H38A 121.2 . . ?
C11I C10I C12I 122.4(10) . . ?
C11I C10I C9I 118.0(12) . . ?
C9I C10I C12I 119.5(11) . . ?
C19I C14I C13I 117.6(11) . . ?
C15I C14I C13I 123.1(10) . . ?
C15I C14I C19I 119.3(10) . . ?
C63A C58A C57A 120.9(8) . . ?
C63A C58A C59A 118.8(9) . . ?
C59A C58A C57A 120.3(10) . . ?
O22A C71A O21A 126.0(12) . . ?
O22A C71A C72A 119.0(10) . . ?
O21A C71A C72A 114.4(11) . . ?
O11A C36A C37A 116.8(9) . . ?
O12A C36A O11A 124.7(10) . . ?
O12A C36A C37A 118.4(9) . . ?
C58I C57I H57I 120.1 . . ?
C56I C57I C58I 119.9(10) . . ?
C56I C57I H57I 120.1 . . ?
C20I C17I C18I 118.3(10) . . ?
C20I C17I C16I 121.2(14) . . ?
C16I C17I C18I 119.8(11) . . ?
O1D C1D H1D 122.9 . . ?
O1D C1D N1D 114.1(19) . . ?
N1D C1D H1D 122.9 . . ?
C30I C31I H31I 118.3 . . ?
C26I C31I H31I 118.3 . . ?
C26I C31I C30I 123.4(12) . . ?
N5A N6A C41A 100.7(16) . . ?
C44A C45A H45A 120.9 . . ?
C44A C45A C46A 118.2(12) . . ?
C46A C45A H45A 120.9 . . ?
N7A N8A C55A 106.1(10) . . ?
O00L C49I C50I 115.1(10) . . ?
O018 C49I O00L 125.6(9) . . ?
O018 C49I C50I 119.2(9) . . ?
C48A C47A H47A 117.5 . . ?
C48A C47A C46A 124.9(15) . . ?
C46A C47A H47A 117.5 . . ?
C15P C16P H16P 122.7 . . ?
C17P C16P H16P 122.7 . . ?
C17P C16P C15P 114.5(11) . . ?
N4P C23P H23P 117.1 . . ?
N4P C23P C22P 125.7(11) . . ?
C22P C23P H23P 117.1 . . ?
C16P C15P C18P 125.5(13) . . ?
C14P C15P C16P 117.3(9) . . ?
C14P C15P C18P 117.2(13) . . ?
C58A C59A H59A 120.0 . . ?
C58A C59A C60A 119.9(11) . . ?
C60A C59A H59A 120.0 . . ?
C30A C31A H31A 119.1 . . ?
C32A C31A H31A 119.1 . . ?
C32A C31A C30A 121.8(13) . . ?
O4P C12P C9P 117.7(11) . . ?
O3P C12P O4P 123.0(12) . . ?
O3P C12P C9P 118.7(13) . . ?
C47A C48A N7A 127.0(15) . . ?
C47A C48A C49A 115.5(14) . . ?
C49A C48A N7A 117.1(13) . . ?
C46I C45I H45I 119.6 . . ?
C44I C45I C46I 120.8(11) . . ?
C44I C45I H45I 119.6 . . ?
C17I C20I H20I 119.0 . . ?
C21I C20I C17I 121.9(13) . . ?
C21I C20I H20I 119.0 . . ?
N3A N4A C27A 111.0(14) . . ?
N2P C11P H11P 120.0 . . ?
N2P C11P C10P 120.0 . . ?
C10P C11P H11P 120.0 . . ?
C11P N2P Rh09 119.8(3) . . ?
C7P N2P Rh09 119.5(3) . . ?
C7P N2P C11P 120.0 . . ?
N2P C7P H7P 120.0 . . ?
N2P C7P C8P 120.0 . . ?
C8P C7P H7P 120.0 . . ?
C7P C8P H8P 120.0 . . ?
C9P C8P C7P 120.0 . . ?
C9P C8P H8P 120.0 . . ?
C8P C9P C12P 119.4(7) . . ?
C8P C9P C10P 120.0 . . ?
C10P C9P C12P 120.6(7) . . ?
C11P C10P H10P 120.0 . . ?
C9P C10P C11P 120.0 . . ?
C9P C10P H10P 120.0 . . ?
N3P C17P C16P 128.0(11) . . ?
N3P C17P H17P 116.0 . . ?
C16P C17P H17P 116.0 . . ?
C30I C35I H35I 121.5 . . ?
C34I C35I H35I 121.5 . . ?
C34I C35I C30I 117.1(13) . . ?
C44I C41I C42I 118.4(10) . . ?
C40I C41I C42I 118.1(11) . . ?
C40I C41I C44I 123.4(11) . . ?
C53I C52I C51I 120.7(11) . . ?
C53I C52I H52I 119.7 . . ?
C51I C52I H52I 119.7 . . ?
C42A C41A N6A 122.5(17) . . ?
C40A C41A C42A 123.6(12) . . ?
C40A C41A N6A 114.0(18) . . ?
C26P C27P C30P 123.8(13) . . ?
C28P C27P C26P 114.3(14) . . ?
C28P C27P C30P 121.1(13) . . ?
C35I C30I C31I 120.3(12) . . ?
C35I C30I C29I 118.4(13) . . ?
C29I C30I C31I 121.2(12) . . ?
C79A C84A H84A 117.6 . . ?
C79A C84A C83A 124.7(15) . . ?
C83A C84A H84A 117.6 . . ?
O12I C36I O11I 123.9(11) . . ?
O12I C36I C34I 117.2(12) . . ?
O11I C36I C34I 117.0(12) . . ?
O9A C29A O10A 127.8(13) . . ?
O9A C29A C30A 114.5(14) . . ?
O10A C29A C30A 114.3(11) . . ?
N8A C55A C54A 109.6(8) . . ?
N8A C55A C56A 130.4(8) . . ?
C54A C55A C56A 120.0 . . ?
C55A C54A H54A 120.0 . . ?
C55A C54A C53A 120.0 . . ?
C53A C54A H54A 120.0 . . ?
C54A C53A H53A 120.0 . . ?
C54A C53A C52A 120.0 . . ?
C52A C53A H53A 120.0 . . ?
C53A C52A H52A 120.0 . . ?
C51A C52A C53A 120.0 . . ?
C51A C52A H52A 120.0 . . ?
C52A C51A C50A 119.9(7) . . ?
C56A C51A C50A 120.0(7) . . ?
C56A C51A C52A 120.0 . . ?
C55A C56A H56A 120.0 . . ?
C51A C56A C55A 120.0 . . ?
C51A C56A H56A 120.0 . . ?
C13P C14P C15P 118.7(12) . . ?
C13P C14P H14P 120.7 . . ?
C15P C14P H14P 120.7 . . ?
C25I C26I C27I 119.5(11) . . ?
C31I C26I C25I 123.1(12) . . ?
C31I C26I C27I 117.3(12) . . ?
N1P C5P H5P 118.2 . . ?
N1P C5P C4P 123.7(13) . . ?
C4P C5P H5P 118.2 . . ?
C25P C26P H26P 120.6 . . ?
C27P C26P C25P 118.8(12) . . ?
C27P C26P H26P 120.6 . . ?
C26I C27I H27I 118.2 . . ?
C26I C27I C28I 123.6(12) . . ?
C28I C27I H27I 118.2 . . ?
C44A C49A H49A 117.4 . . ?
C48A C49A C44A 125.3(14) . . ?
C48A C49A H49A 117.4 . . ?
C5I C8I H8I 119.3 . . ?
C9I C8I C5I 121.5(11) . . ?
C9I C8I H8I 119.3 . . ?
C35I C34I C36I 115.6(13) . . ?
C35I C34I C33I 122.6(13) . . ?
C33I C34I C36I 121.8(12) . . ?
C38I C39I H39I 120.2 . . ?
C40I C39I C38I 119.6(10) . . ?
C40I C39I H39I 120.2 . . ?
C62A C61A H61A 119.6 . . ?
C60A C61A C62A 120.7(11) . . ?
C60A C61A H61A 119.6 . . ?
C30A C35A H35A 120.4 . . ?
C34A C35A H35A 120.4 . . ?
C34A C35A C30A 119.2(16) . . ?
O8P C24P C21P 117.6(15) . . ?
O8P C24P O7P 123.9(13) . . ?
O7P C24P C21P 118.3(13) . . ?
C21P C22P H22P 122.1 . . ?
C23P C22P C21P 115.7(11) . . ?
C23P C22P H22P 122.1 . . ?
C45I C44I C41I 123.2(11) . . ?
C45I C44I H44I 118.4 . . ?
C41I C44I H44I 118.4 . . ?
C4P C3P C6P 117.3(19) . . ?
C2P C3P C4P 119.0(14) . . ?
C2P C3P C6P 123.7(19) . . ?
C31A C30A C29A 121.2(11) . . ?
C31A C30A C35A 120.5(14) . . ?
C35A C30A C29A 118.2(13) . . ?
C45A C46A H46A 122.1 . . ?
C47A C46A C45A 115.8(13) . . ?
C47A C46A H46A 122.1 . . ?
C59A C60A H60A 119.7 . . ?
C61A C60A C59A 120.5(11) . . ?
C61A C60A H60A 119.7 . . ?
C30I C29I C28I 118.2(14) . . ?
C32I C29I C30I 120.3(14) . . ?
C32I C29I C28I 121.5(16) . . ?
C22I C21I H21I 119.5 . . ?
C20I C21I C22I 120.9(12) . . ?
C20I C21I H21I 119.5 . . ?
C35A C34A N5A 115.7(15) . . ?
C35A C34A C33A 122.8(14) . . ?
C33A C34A N5A 121.5(15) . . ?
C10I C9I H9I 119.6 . . ?
C8I C9I C10I 120.8(12) . . ?
C8I C9I H9I 119.6 . . ?
C34A C33A H33A 120.6 . . ?
C34A C33A C32A 118.7(14) . . ?
C32A C33A H33A 120.6 . . ?
C41I C40I H40I 119.0 . . ?
C39I C40I C41I 122.0(11) . . ?
C39I C40I H40I 119.0 . . ?
C41A C40A H40A 120.8 . . ?
C39A C40A C41A 118.3(16) . . ?
C39A C40A H40A 120.8 . . ?
C13A C12A H12A 120.3 . . ?
C13A C12A C11A 119.3(11) . . ?
C11A C12A H12A 120.3 . . ?
C9A C10A H10A 121.0 . . ?
C11A C10A C9A 118.0(12) . . ?
C11A C10A H10A 121.0 . . ?
C26A C27A N4A 115.3(7) . . ?
C26A C27A C28A 120.0 . . ?
C28A C27A N4A 124.6(7) . . ?
C27A C26A H26A 120.0 . . ?
C25A C26A C27A 120.0 . . ?
C25A C26A H26A 120.0 . . ?
C26A C25A H25A 120.0 . . ?
C26A C25A C24A 120.0 . . ?
C24A C25A H25A 120.0 . . ?
C25A C24A H24A 120.0 . . ?
C25A C24A C23A 120.0 . . ?
C23A C24A H24A 120.0 . . ?
C24A C23A C22A 118.0(9) . . ?
C24A C23A C28A 120.0 . . ?
C28A C23A C22A 122.0(9) . . ?
C27A C28A H28A 120.0 . . ?
C23A C28A C27A 120.0 . . ?
C23A C28A H28A 120.0 . . ?
O9P C30P C27P 118.0(13) . . ?
O10P C30P O9P 118.0(15) . . ?
O10P C30P C27P 123.5(16) . . ?
C14I C15I H15I 118.5 . . ?
C14I C15I C16I 123.0(10) . . ?
C16I C15I H15I 118.5 . . ?
C27I C28I C29I 116.1(13) . . ?
C27I C28I H28I 122.0 . . ?
C29I C28I H28I 122.0 . . ?
N12A N11A C76A 107.2(10) . . ?
C84A C83A N12A 115.3(13) . . ?
C82A C83A N12A 127.1(14) . . ?
C82A C83A C84A 117.6(14) . . ?
C38A C39A H39A 118.3 . . ?
C40A C39A C38A 123.3(14) . . ?
C40A C39A H39A 118.3 . . ?
C2D N1D C1D 123.9(17) . . ?
C3D N1D C1D 128(2) . . ?
C3D N1D C2D 107.8(14) . . ?
C31A C32A C33A 116.7(15) . . ?
C31A C32A H32A 121.6 . . ?
C33A C32A H32A 121.6 . . ?
C12A C11A H11A 119.7 . . ?
C10A C11A C12A 120.5(11) . . ?
C10A C11A H11A 119.7 . . ?
C5P C4P H4P 121.2 . . ?
C3P C4P C5P 117.6(15) . . ?
C3P C4P H4P 121.2 . . ?
C79A C80A H80A 121.5 . . ?
C79A C80A C81A 117.0(12) . . ?
C81A C80A H80A 121.5 . . ?
O5P C18P C15P 123.6(15) . . ?
O5P C18P O6P 126.3(13) . . ?
O6P C18P C15P 108.9(15) . . ?
N5P C29P H29P 118.0 . . ?
N5P C29P C28P 123.9(15) . . ?
C28P C29P H29P 118.0 . . ?
C75A C76A N11A 113.2(8) . . ?
C75A C76A C77A 120.0 . . ?
C77A C76A N11A 126.8(8) . . ?
C76A C75A H75A 120.0 . . ?
C76A C75A C74A 120.0 . . ?
C74A C75A H75A 120.0 . . ?
C75A C74A H74A 120.0 . . ?
C73A C74A C75A 120.0 . . ?
C73A C74A H74A 120.0 . . ?
C74A C73A H73A 120.0 . . ?
C74A C73A C72A 120.0 . . ?
C72A C73A H73A 120.0 . . ?
C73A C72A C71A 119.1(7) . . ?
C77A C72A C71A 120.8(7) . . ?
C77A C72A C73A 120.0 . . ?
C76A C77A H77A 120.0 . . ?
C72A C77A C76A 120.0 . . ?
C72A C77A H77A 120.0 . . ?
C17I C16I C15I 116.2(13) . . ?
C17I C16I H16I 121.9 . . ?
C15I C16I H16I 121.9 . . ?
C3P C2P H2P 119.8 . . ?
C1P C2P C3P 120.4(16) . . ?
C1P C2P H2P 119.8 . . ?
N1P C1P H1P 116.9 . . ?
C2P C1P N1P 126.3(15) . . ?
C2P C1P H1P 116.9 . . ?
C27P C28P C29P 121.0(16) . . ?
C27P C28P H28P 119.5 . . ?
C29P C28P H28P 119.5 . . ?
C34I C33I H33I 120.2 . . ?
C32I C33I C34I 119.7(15) . . ?
C32I C33I H33I 120.2 . . ?
C29I C32I H32I 119.3 . . ?
C33I C32I C29I 121.3(16) . . ?
C33I C32I H32I 119.3 . . ?
C83A C82A H82A 117.6 . . ?
C83A C82A C81A 124.9(15) . . ?
C81A C82A H82A 117.6 . . ?
C33P C34P H34P 120.0 . . ?
C33P C34P C35P 120.0 . . ?
C35P C34P H34P 120.0 . . ?
C34P C33P C36P 119.6(14) . . ?
C32P C33P C34P 120.0 . . ?
C32P C33P C36P 120.1(14) . . ?
C33P C32P H32P 120.0 . . ?
C33P C32P C31P 120.0 . . ?
C31P C32P H32P 120.0 . . ?
C32P C31P H31P 120.0 . . ?
N6P C31P C32P 120.0 . . ?
N6P C31P H31P 120.0 . . ?
C31P N6P Rh0B 118.0(4) . . ?
C35P N6P Rh0B 122.0(4) . . ?
C35P N6P C31P 120.0 . . ?
C34P C35P H35P 120.0 . . ?
N6P C35P C34P 120.0 . . ?
N6P C35P H35P 120.0 . . ?
N1D C2D H2DA 109.5 . . ?
N1D C2D H2DB 109.5 . . ?
N1D C2D H2DC 109.5 . . ?
H2DA C2D H2DB 109.5 . . ?
H2DA C2D H2DC 109.5 . . ?
H2DB C2D H2DC 109.5 . . ?
O11P C36P O12P 133.8(17) . . ?
O11P C36P C33P 115(2) . . ?
O12P C36P C33P 111(2) . . ?
C80A C81A H81A 122.9 . . ?
C82A C81A C80A 114.3(13) . . ?
C82A C81A H81A 122.9 . . ?
N1D C3D H3DA 109.5 . . ?
N1D C3D H3DB 109.5 . . ?
N1D C3D H3DC 109.5 . . ?
H3DA C3D H3DB 109.5 . . ?
H3DA C3D H3DC 109.5 . . ?
H3DB C3D H3DC 109.5 . . ?
C21A C20A C19A 120.0 . . ?
C21A C20A N3A 116.7(7) . . ?
C19A C20A N3A 122.7(7) . . ?
C20A C21A H21A 120.0 . . ?
C16A C21A C20A 120.0 . . ?
C16A C21A H21A 120.0 . . ?
C21A C16A C15A 113.1(9) . . ?
C21A C16A C17A 120.0 . . ?
C17A C16A C15A 126.8(9) . . ?
C16A C17A H17A 120.0 . . ?
C18A C17A C16A 120.0 . . ?
C18A C17A H17A 120.0 . . ?
C17A C18A H18A 120.0 . . ?
C17A C18A C19A 120.0 . . ?
C19A C18A H18A 120.0 . . ?
C20A C19A H19A 120.0 . . ?
C18A C19A C20A 120.0 . . ?
C18A C19A H19A 120.0 . . ?
O00D C60I C58I 116.2(10) . . ?
O012 C60I O00D 123.6(9) . . ?
O012 C60I C58I 120.2(11) . . ?
O4A C8A O3A 125.9(10) . . ?
O4A C8A C9A 120.3(9) . . ?
O3A C8A C9A 113.6(12) . . ?
N4A N3A C20A 108.1(14) . . ?
O1P C6P C3P 122(2) . . ?
O1P C6P O2P 121.8(17) . . ?
O2P C6P C3P 117(2) . . ?

loop_
_geom_bond_atom_site_label_1
_geom_bond_atom_site_label_2
_geom_bond_distance
_geom_bond_site_symmetry_2
_geom_bond_publ_flag
Rh01 Rh02 2.4025(10) . ?
Rh01 O00D 2.041(6) 2_765 ?
Rh01 O00E 2.017(6) 2_765 ?
Rh01 O16A 2.039(6) . ?
Rh01 O20A 2.048(5) . ?
Rh01 O4W 2.330(7) . ?
Rh02 O19A 2.015(6) . ?
Rh02 O00K 2.042(6) 2_765 ?
Rh02 O15A 2.007(6) . ?
Rh02 O012 2.022(6) 2_765 ?
Rh02 N5P 2.174(8) . ?
Rh03 Rh04 2.3968(11) . ?
Rh03 O2I 2.022(7) . ?
Rh03 O7A 2.022(8) 2_576 ?
Rh03 O8I 2.048(6) . ?
Rh03 O2A 2.052(5) . ?
Rh03 O1W 2.343(7) . ?
Rh04 O1I 2.020(7) . ?
Rh04 O8A 2.022(8) 2_576 ?
Rh04 O7I 2.023(6) . ?
Rh04 O1A 2.012(6) . ?
Rh04 N1P 2.162(8) . ?
Rh05 Rh07 2.4055(9) . ?
Rh05 O00P 2.014(6) . ?
Rh05 O015 2.015(7) . ?
Rh05 O13A 2.014(7) . ?
Rh05 O24A 2.026(7) . ?
Rh05 N3P 2.195(7) . ?
Rh06 Rh08 2.4052(10) . ?
Rh06 O00H 2.019(7) 2_765 ?
Rh06 O00L 2.038(6) . ?
Rh06 O21A 2.003(7) . ?
Rh06 O18A 2.065(6) . ?
Rh06 N4P 2.190(8) . ?
Rh07 O23A 2.020(6) . ?
Rh07 O14A 2.046(8) . ?
Rh07 O01B 2.022(7) . ?
Rh07 O01D 2.037(7) . ?
Rh07 O5W 2.284(8) . ?
Rh08 O17A 2.027(6) . ?
Rh08 O00R 2.016(7) 2_765 ?
Rh08 O22A 2.048(8) . ?
Rh08 O018 2.026(7) . ?
Rh08 O6W 2.338(8) . ?
Rh09 Rh0C 2.4036(11) . ?
Rh09 O9I 2.044(7) . ?
Rh09 O4A 2.027(7) 2_576 ?
Rh09 O9A 1.958(9) . ?
Rh09 O5I 2.049(6) . ?
Rh09 N2P 2.138(4) . ?
Rh0A Rh0B 2.4025(10) . ?
Rh0A O4I 2.026(8) . ?
Rh0A O6A 2.007(8) . ?
Rh0A O12A 2.047(7) . ?
Rh0A O12I 2.047(8) 2_576 ?
Rh0A O3W 2.325(8) . ?
Rh0B O3I 2.030(9) . ?
Rh0B O5A 2.028(9) . ?
Rh0B O11A 2.044(7) . ?
Rh0B O11I 1.985(9) 2_576 ?
Rh0B N6P 2.200(5) . ?
Rh0C O10I 2.053(8) . ?
Rh0C O10A 1.999(10) . ?
Rh0C O6I 2.031(7) . ?
Rh0C O3A 2.039(7) 2_576 ?
Rh0C O2W 2.333(9) . ?
O00D C60I 1.292(12) . ?
O00E C48I 1.279(12) . ?
O1I C1I 1.279(11) . ?
O19A C64A 1.255(11) . ?
O00H C72I 1.280(11) . ?
O16A C50A 1.274(11) . ?
O8A C22A 1.302(13) . ?
O00K C48I 1.318(12) . ?
O00L C49I 1.275(12) . ?
O9I C25I 1.258(12) . ?
O15A C50A 1.298(12) . ?
O17A C57A 1.244(10) . ?
O00P C61I 1.274(10) . ?
O2I C1I 1.272(10) . ?
O00R C72I 1.324(12) . ?
O22A C71A 1.275(14) . ?
O7A C22A 1.261(13) . ?
O23A C78A 1.241(11) . ?
O8I C24I 1.244(11) . ?
O20A C64A 1.288(11) . ?
O21A C71A 1.280(13) . ?
O3I C12I 1.222(12) . ?
O2A C1A 1.266(11) . ?
O7I C24I 1.271(11) . ?
O18A C57A 1.224(11) . ?
O012 C60I 1.265(12) . ?
O14A C43A 1.257(11) . ?
O5A C15A 1.255(14) . ?
O015 C37I 1.302(11) . ?
O13A C43A 1.277(11) . ?
O10I C25I 1.292(13) . ?
O018 C49I 1.249(12) . ?
O4A C8A 1.253(13) . ?
O9A C29A 1.254(14) . ?
O01B C37I 1.262(12) . ?
O5I C13I 1.303(12) . ?
O01D C61I 1.236(10) . ?
O11A C36A 1.305(12) . ?
O1A C1A 1.293(12) . ?
O4I C12I 1.313(12) . ?
N5P C25P 1.244(15) . ?
N5P C29P 1.304(15) . ?
C1I C2I 1.533(11) . ?
O10A C29A 1.305(17) . ?
O24A C78A 1.292(11) . ?
O6I C13I 1.238(14) . ?
N4P C19P 1.334(11) . ?
N4P C23P 1.328(15) . ?
O6A C15A 1.274(13) . ?
O12A C36A 1.253(11) . ?
N3P C13P 1.354(12) . ?
N3P C17P 1.287(13) . ?
N1P C5P 1.321(16) . ?
N1P C1P 1.353(14) . ?
N9A N10A 1.258(11) . ?
N9A C62A 1.403(13) . ?
C22A C23A 1.516(14) . ?
C70A H70A 0.9500 . ?
C70A C65A 1.311(12) . ?
C70A C69A 1.415(12) . ?
O12I C36I 1.241(13) . ?
N2A N1A 1.254(11) . ?
N2A C13A 1.426(14) . ?
N1A C6A 1.349(13) . ?
C54I C55I 1.413(13) . ?
C54I C53I 1.442(15) . ?
C54I C59I 1.445(12) . ?
O8P C24P 1.257(16) . ?
C71I H71I 0.9500 . ?
C71I C66I 1.409(13) . ?
C71I C70I 1.379(13) . ?
O3A C8A 1.296(13) . ?
C47I H47I 0.9500 . ?
C47I C42I 1.442(12) . ?
C47I C46I 1.424(14) . ?
C64A C65A 1.513(12) . ?
C48I C46I 1.468(13) . ?
C65A C66A 1.425(13) . ?
C50A C51A 1.506(10) . ?
C66I C67I 1.368(12) . ?
C66I C65I 1.462(12) . ?
N10A C69A 1.375(12) . ?
C57A C58A 1.521(14) . ?
C62I C61I 1.525(13) . ?
C62I C67I 1.374(12) . ?
C62I C63I 1.388(13) . ?
C5A H5A 0.9500 . ?
C5A C6A 1.417(13) . ?
C5A C4A 1.322(13) . ?
C7I H7I 0.9500 . ?
C7I C2I 1.3900 . ?
C7I C6I 1.3900 . ?
C2I C3I 1.3900 . ?
C3I H3I 0.9500 . ?
C3I C4I 1.3900 . ?
C4I H4I 0.9500 . ?
C4I C5I 1.3900 . ?
C5I C6I 1.3900 . ?
C5I C8I 1.414(15) . ?
C6I C11I 1.379(12) . ?
O11I C36I 1.262(14) . ?
O1D C1D 1.27(2) . ?
C58I C59I 1.389(13) . ?
C58I C57I 1.430(14) . ?
C58I C60I 1.462(12) . ?
C42I C43I 1.374(13) . ?
C42I C41I 1.421(15) . ?
N7A N8A 1.175(13) . ?
N7A C48A 1.492(17) . ?
C55I H55I 0.9500 . ?
C55I C50I 1.429(12) . ?
C1A C2A 1.493(12) . ?
C53I C56I 1.403(14) . ?
C53I C52I 1.393(13) . ?
C11I H11I 0.9500 . ?
C11I C10I 1.374(14) . ?
C68A H68A 0.9500 . ?
C68A C67A 1.311(13) . ?
C68A C69A 1.409(13) . ?
C46I C45I 1.369(13) . ?
C67A H67A 0.9500 . ?
C67A C66A 1.422(12) . ?
C6A C7A 1.452(12) . ?
C59I H59I 0.9500 . ?
C69I H69I 0.9500 . ?
C69I C70I 1.414(13) . ?
C69I C68I 1.395(14) . ?
O4P C12P 1.260(17) . ?
C19P H19P 0.9500 . ?
C19P C20P 1.361(13) . ?
C67I H67I 0.9500 . ?
C70I C72I 1.479(14) . ?
C25I C26I 1.404(15) . ?
C13A C14A 1.373(14) . ?
C13A C12A 1.347(14) . ?
C4A H4A 0.9500 . ?
C4A C3A 1.396(12) . ?
C13I C14I 1.448(16) . ?
C12I C10I 1.517(16) . ?
C25P H25P 0.9500 . ?
C25P C26P 1.448(17) . ?
N12A N11A 1.291(14) . ?
N12A C83A 1.479(17) . ?
C19I H19I 0.9500 . ?
C19I C18I 1.375(13) . ?
C19I C14I 1.424(13) . ?
C7A H7A 0.9500 . ?
C7A C2A 1.386(14) . ?
C63A H63A 0.9500 . ?
C63A C62A 1.409(14) . ?
C63A C58A 1.365(13) . ?
C65I C68I 1.338(14) . ?
C65I C64I 1.392(14) . ?
O3P C12P 1.245(14) . ?
C43I H43I 0.9500 . ?
C43I C38I 1.338(13) . ?
C63I H63I 0.9500 . ?
C63I C64I 1.373(14) . ?
O9P C30P 1.323(17) . ?
C37A C42A 1.294(14) . ?
C37A C38A 1.371(15) . ?
C37A C36A 1.512(15) . ?
C3A H3A 0.9500 . ?
C3A C2A 1.363(13) . ?
C43A C44A 1.482(14) . ?
N5A N6A 1.089(12) . ?
N5A C34A 1.576(17) . ?
C20P H20P 0.9500 . ?
C20P C21P 1.355(14) . ?
C78A C79A 1.456(17) . ?
C66A H66A 0.9500 . ?
C38I C37I 1.420(14) . ?
C38I C39I 1.534(15) . ?
C18I C23I 1.417(12) . ?
C18I C17I 1.432(17) . ?
C9A C14A 1.309(14) . ?
C9A C10A 1.452(15) . ?
C9A C8A 1.500(13) . ?
C51I H51I 0.9500 . ?
C51I C50I 1.311(13) . ?
C51I C52I 1.401(15) . ?
C56I H56I 0.9500 . ?
C56I C57I 1.373(13) . ?
C13P H13P 0.9500 . ?
C13P C14P 1.357(14) . ?
C62A C61A 1.377(14) . ?
C23I H23I 0.9500 . ?
C23I C22I 1.300(13) . ?
C44A C45A 1.332(14) . ?
C44A C49A 1.377(14) . ?
C68I H68I 0.9500 . ?
C14A H14A 0.9500 . ?
C79A C84A 1.339(19) . ?
C79A C80A 1.436(18) . ?
C24I C22I 1.445(12) . ?
C64I H64I 0.9500 . ?
C42A H42A 0.9500 . ?
C42A C41A 1.48(2) . ?
C50I C49I 1.531(12) . ?
C22I C21I 1.438(16) . ?
C15A C16A 1.480(18) . ?
C21P C24P 1.461(17) . ?
C21P C22P 1.449(15) . ?
C38A H38A 0.9500 . ?
C38A C39A 1.422(18) . ?
C10I C9I 1.405(16) . ?
C14I C15I 1.358(16) . ?
C58A C59A 1.366(12) . ?
C71A C72A 1.530(14) . ?
C57I H57I 0.9500 . ?
C17I C20I 1.408(17) . ?
C17I C16I 1.418(15) . ?
C1D H1D 0.9500 . ?
C1D N1D 1.428(19) . ?
C31I H31I 0.9500 . ?
C31I C30I 1.444(16) . ?
C31I C26I 1.354(15) . ?
N6A C41A 1.66(2) . ?
C45A H45A 0.9500 . ?
C45A C46A 1.46(2) . ?
N8A C55A 1.382(13) . ?
C47A H47A 0.9500 . ?
C47A C48A 1.327(19) . ?
C47A C46A 1.421(19) . ?
C16P H16P 0.9500 . ?
C16P C15P 1.478(19) . ?
C16P C17P 1.390(14) . ?
C23P H23P 0.9500 . ?
C23P C22P 1.366(15) . ?
C15P C14P 1.419(18) . ?
C15P C18P 1.499(13) . ?
C59A H59A 0.9500 . ?
C59A C60A 1.385(16) . ?
C31A H31A 0.9500 . ?
C31A C30A 1.381(17) . ?
C31A C32A 1.375(18) . ?
C12P C9P 1.497(13) . ?
C48A C49A 1.346(18) . ?
C45I H45I 0.9500 . ?
C45I C44I 1.341(14) . ?
C20I H20I 0.9500 . ?
C20I C21I 1.348(16) . ?
N4A C27A 1.474(14) . ?
N4A N3A 1.116(14) . ?
C11P H11P 0.9500 . ?
C11P N2P 1.3900 . ?
C11P C10P 1.3900 . ?
N2P C7P 1.3900 . ?
C7P H7P 0.9500 . ?
C7P C8P 1.3900 . ?
C8P H8P 0.9500 . ?
C8P C9P 1.3900 . ?
C9P C10P 1.3900 . ?
C10P H10P 0.9500 . ?
C17P H17P 0.9500 . ?
C35I H35I 0.9500 . ?
C35I C30I 1.403(17) . ?
C35I C34I 1.374(17) . ?
C41I C44I 1.423(16) . ?
C41I C40I 1.420(15) . ?
C52I H52I 0.9500 . ?
C41A C40A 1.31(2) . ?
C27P C26P 1.388(16) . ?
C27P C30P 1.396(19) . ?
C27P C28P 1.33(2) . ?
C30I C29I 1.418(19) . ?
C84A H84A 0.9500 . ?
C84A C83A 1.372(19) . ?
C36I C34I 1.523(18) . ?
C29A C30A 1.536(18) . ?
C55A C54A 1.3900 . ?
C55A C56A 1.3900 . ?
C54A H54A 0.9500 . ?
C54A C53A 1.3900 . ?
C53A H53A 0.9500 . ?
C53A C52A 1.3900 . ?
C52A H52A 0.9500 . ?
C52A C51A 1.3900 . ?
C51A C56A 1.3900 . ?
C56A H56A 0.9500 . ?
O5P C18P 1.201(19) . ?
C14P H14P 0.9500 . ?
C26I C27I 1.437(18) . ?
C5P H5P 0.9500 . ?
C5P C4P 1.448(18) . ?
C26P H26P 0.9500 . ?
C27I H27I 0.9500 . ?
C27I C28I 1.472(19) . ?
C49A H49A 0.9500 . ?
C8I H8I 0.9500 . ?
C8I C9I 1.310(17) . ?
C34I C33I 1.394(19) . ?
C39I H39I 0.9500 . ?
C39I C40I 1.316(15) . ?
C61A H61A 0.9500 . ?
C61A C60A 1.367(17) . ?
C35A H35A 0.9500 . ?
C35A C30A 1.393(16) . ?
C35A C34A 1.31(2) . ?
C24P O7P 1.283(18) . ?
C22P H22P 0.9500 . ?
C44I H44I 0.9500 . ?
C3P C4P 1.34(2) . ?
C3P C2P 1.33(2) . ?
C3P C6P 1.460(16) . ?
C46A H46A 0.9500 . ?
C60A H60A 0.9500 . ?
C29I C28I 1.492(19) . ?
C29I C32I 1.38(2) . ?
C21I H21I 0.9500 . ?
C34A C33A 1.41(2) . ?
C9I H9I 0.9500 . ?
C33A H33A 0.9500 . ?
C33A C32A 1.44(2) . ?
C40I H40I 0.9500 . ?
C40A H40A 0.9500 . ?
C40A C39A 1.254(18) . ?
C12A H12A 0.9500 . ?
C12A C11A 1.421(17) . ?
C10A H10A 0.9500 . ?
C10A C11A 1.362(17) . ?
C27A C26A 1.3900 . ?
C27A C28A 1.3900 . ?
C26A H26A 0.9500 . ?
C26A C25A 1.3900 . ?
C25A H25A 0.9500 . ?
C25A C24A 1.3900 . ?
C24A H24A 0.9500 . ?
C24A C23A 1.3900 . ?
C23A C28A 1.3900 . ?
C28A H28A 0.9500 . ?
C30P O10P 1.145(16) . ?
O6P C18P 1.34(2) . ?
C15I H15I 0.9500 . ?
C15I C16I 1.431(17) . ?
C28I H28I 0.9500 . ?
N11A C76A 1.415(12) . ?
C83A C82A 1.322(18) . ?
C39A H39A 0.9500 . ?
N1D C2D 1.42(2) . ?
N1D C3D 1.30(2) . ?
C32A H32A 0.9500 . ?
C11A H11A 0.9500 . ?
C4P H4P 0.9500 . ?
C80A H80A 0.9500 . ?
C80A C81A 1.512(19) . ?
C29P H29P 0.9500 . ?
C29P C28P 1.394(19) . ?
O1P C6P 1.27(3) . ?
C76A C75A 1.3900 . ?
C76A C77A 1.3900 . ?
C75A H75A 0.9500 . ?
C75A C74A 1.3900 . ?
C74A H74A 0.9500 . ?
C74A C73A 1.3900 . ?
C73A H73A 0.9500 . ?
C73A C72A 1.3900 . ?
C72A C77A 1.3900 . ?
C77A H77A 0.9500 . ?
C16I H16I 0.9500 . ?
C2P H2P 0.9500 . ?
C2P C1P 1.33(2) . ?
O11P C36P 1.27(3) . ?
C1P H1P 0.9500 . ?
C28P H28P 0.9500 . ?
C33I H33I 0.9500 . ?
C33I C32I 1.289(19) . ?
C32I H32I 0.9500 . ?
C82A H82A 0.9500 . ?
C82A C81A 1.385(18) . ?
O12P C36P 1.31(3) . ?
C34P H34P 0.9500 . ?
C34P C33P 1.3900 . ?
C34P C35P 1.3900 . ?
C33P C32P 1.3900 . ?
C33P C36P 1.554(14) . ?
C32P H32P 0.9500 . ?
C32P C31P 1.3900 . ?
C31P H31P 0.9500 . ?
C31P N6P 1.3900 . ?
N6P C35P 1.3900 . ?
C35P H35P 0.9500 . ?
C2D H2DA 0.9800 . ?
C2D H2DB 0.9800 . ?
C2D H2DC 0.9800 . ?
C81A H81A 0.9500 . ?
C3D H3DA 0.9800 . ?
C3D H3DB 0.9800 . ?
C3D H3DC 0.9800 . ?
C20A C21A 1.3900 . ?
C20A C19A 1.3900 . ?
C20A N3A 1.497(14) . ?
C21A H21A 0.9500 . ?
C21A C16A 1.3900 . ?
C16A C17A 1.3900 . ?
C17A H17A 0.9500 . ?
C17A C18A 1.3900 . ?
C18A H18A 0.9500 . ?
C18A C19A 1.3900 . ?
C19A H19A 0.9500 . ?
O2P C6P 1.34(3) . ?

loop_
_geom_torsion_atom_site_label_1
_geom_torsion_atom_site_label_2
_geom_torsion_atom_site_label_3
_geom_torsion_atom_site_label_4
_geom_torsion
_geom_torsion_site_symmetry_1
_geom_torsion_site_symmetry_2
_geom_torsion_site_symmetry_3
_geom_torsion_site_symmetry_4
_geom_torsion_publ_flag
Rh01 O00D C60I O012 3.5(12) 2_765 . . . ?
Rh01 O00D C60I C58I -178.8(6) 2_765 . . . ?
Rh01 O00E C48I O00K 1.1(11) 2_765 . . . ?
Rh01 O00E C48I C46I 178.2(5) 2_765 . . . ?
Rh01 O16A C50A O15A -5.5(12) . . . . ?
Rh01 O16A C50A C51A -178.5(6) . . . . ?
Rh01 O20A C64A O19A -5.8(12) . . . . ?
Rh01 O20A C64A C65A 173.8(5) . . . . ?
Rh02 O19A C64A O20A 2.9(13) . . . . ?
Rh02 O19A C64A C65A -176.6(6) . . . . ?
Rh02 O00K C48I O00E 0.9(10) 2_765 . . . ?
Rh02 O00K C48I C46I -176.4(5) 2_765 . . . ?
Rh02 O15A C50A O16A 2.2(12) . . . . ?
Rh02 O15A C50A C51A 175.2(6) . . . . ?
Rh02 O012 C60I O00D -1.2(12) 2_765 . . . ?
Rh02 O012 C60I C58I -178.7(6) 2_765 . . . ?
Rh02 N5P C25P C26P 175.3(9) . . . . ?
Rh02 N5P C29P C28P -166.6(16) . . . . ?
Rh03 O2I C1I O1I -0.1(10) . . . . ?
Rh03 O2I C1I C2I 178.8(4) . . . . ?
Rh03 O7A C22A O8A -4.5(13) 2_576 . . . ?
Rh03 O7A C22A C23A 175.8(7) 2_576 . . . ?
Rh03 O8I C24I O7I -1.9(15) . . . . ?
Rh03 O8I C24I C22I -177.6(7) . . . . ?
Rh03 O2A C1A O1A 4.5(13) . . . . ?
Rh03 O2A C1A C2A -176.2(6) . . . . ?
Rh04 O1I C1I O2I -0.7(10) . . . . ?
Rh04 O1I C1I C2I -179.5(4) . . . . ?
Rh04 O8A C22A O7A 4.4(13) 2_576 . . . ?
Rh04 O8A C22A C23A -175.9(6) 2_576 . . . ?
Rh04 O7I C24I O8I 2.1(15) . . . . ?
Rh04 O7I C24I C22I 177.6(8) . . . . ?
Rh04 O1A C1A O2A -3.2(13) . . . . ?
Rh04 O1A C1A C2A 177.5(6) . . . . ?
Rh04 N1P C5P C4P 173.6(12) . . . . ?
Rh04 N1P C1P C2P -172.1(18) . . . . ?
Rh05 O00P C61I O01D -4.9(14) . . . . ?
Rh05 O00P C61I C62I 179.8(6) . . . . ?
Rh05 O015 C37I O01B -0.3(15) . . . . ?
Rh05 O015 C37I C38I -176.6(8) . . . . ?
Rh05 O13A C43A O14A 4.8(13) . . . . ?
Rh05 O13A C43A C44A -179.5(6) . . . . ?
Rh05 O24A C78A O23A -1.3(15) . . . . ?
Rh05 O24A C78A C79A -177.6(11) . . . . ?
Rh05 N3P C13P C14P 170.8(10) . . . . ?
Rh05 N3P C17P C16P -172.3(14) . . . . ?
Rh06 O00H C72I O00R 4.2(12) 2_765 . . . ?
Rh06 O00H C72I C70I -177.9(6) 2_765 . . . ?
Rh06 O00L C49I O018 -7.7(15) . . . . ?
Rh06 O00L C49I C50I 174.2(6) . . . . ?
Rh06 O21A C71A O22A 10.7(18) . . . . ?
Rh06 O21A C71A C72A -177.7(7) . . . . ?
Rh06 O18A C57A O17A -1.0(14) . . . . ?
Rh06 O18A C57A C58A -177.5(6) . . . . ?
Rh06 N4P C19P C20P 177.8(8) . . . . ?
Rh06 N4P C23P C22P 179.2(11) . . . . ?
Rh07 O23A C78A O24A 2.3(14) . . . . ?
Rh07 O23A C78A C79A 178.6(11) . . . . ?
Rh07 O14A C43A O13A -6.3(13) . . . . ?
Rh07 O14A C43A C44A 177.9(6) . . . . ?
Rh07 O01B C37I O015 0.8(16) . . . . ?
Rh07 O01B C37I C38I 177.0(8) . . . . ?
Rh07 O01D C61I O00P 5.3(14) . . . . ?
Rh07 O01D C61I C62I -179.5(6) . . . . ?
Rh08 O17A C57A O18A 2.0(14) . . . . ?
Rh08 O17A C57A C58A 178.5(6) . . . . ?
Rh08 O00R C72I O00H -4.9(12) 2_765 . . . ?
Rh08 O00R C72I C70I 177.1(6) 2_765 . . . ?
Rh08 O22A C71A O21A -10.0(18) . . . . ?
Rh08 O22A C71A C72A 178.8(8) . . . . ?
Rh08 O018 C49I O00L 9.4(15) . . . . ?
Rh08 O018 C49I C50I -172.5(7) . . . . ?
Rh09 O9I C25I O10I -1.3(13) . . . . ?
Rh09 O9I C25I C26I -176.2(7) . . . . ?
Rh09 O4A C8A O3A -6(2) 2_576 . . . ?
Rh09 O4A C8A C9A 179.3(9) 2_576 . . . ?
Rh09 O9A C29A O10A -23.9(18) . . . . ?
Rh09 O9A C29A C30A 178.2(7) . . . . ?
Rh09 O5I C13I O6I -7.8(16) . . . . ?
Rh09 O5I C13I C14I 175.0(8) . . . . ?
Rh09 N2P C7P C8P -170.4(5) . . . . ?
Rh0A O4I C12I O3I -3.8(15) . . . . ?
Rh0A O4I C12I C10I 176.6(7) . . . . ?
Rh0A O6A C15A O5A 3.7(16) . . . . ?
Rh0A O6A C15A C16A -171.5(8) . . . . ?
Rh0A O12A C36A O11A -5.8(13) . . . . ?
Rh0A O12A C36A C37A 176.7(6) . . . . ?
Rh0A O12I C36I O11I -15(2) 2_576 . . . ?
Rh0A O12I C36I C34I -178.6(10) 2_576 . . . ?
Rh0B O3I C12I O4I 3.6(16) . . . . ?
Rh0B O3I C12I C10I -176.7(8) . . . . ?
Rh0B O5A C15A O6A -6.8(16) . . . . ?
Rh0B O5A C15A C16A 168.5(8) . . . . ?
Rh0B O11A C36A O12A 5.8(14) . . . . ?
Rh0B O11A C36A C37A -176.6(6) . . . . ?
Rh0B O11I C36I O12I 16(2) 2_576 . . . ?
Rh0B O11I C36I C34I 180.0(10) 2_576 . . . ?
Rh0B N6P C35P C34P -179.4(7) . . . . ?
Rh0C O10I C25I O9I 2.2(14) . . . . ?
Rh0C O10I C25I C26I 177.4(7) . . . . ?
Rh0C O10A C29A O9A 21.3(17) . . . . ?
Rh0C O10A C29A C30A 179.2(7) . . . . ?
Rh0C O6I C13I O5I 6.6(16) . . . . ?
Rh0C O6I C13I C14I -176.4(8) . . . . ?
Rh0C O3A C8A O4A 5.3(19) 2_576 . . . ?
Rh0C O3A C8A C9A -179.3(8) 2_576 . . . ?
O00E C48I C46I C47I -10.4(12) . . . . ?
O00E C48I C46I C45I 168.8(9) . . . . ?
O1I C1I C2I C7I 161.5(5) . . . . ?
O1I C1I C2I C3I -18.4(8) . . . . ?
O19A C64A C65A C70A -165.0(9) . . . . ?
O19A C64A C65A C66A 14.6(12) . . . . ?
O16A C50A C51A C52A 176.7(7) . . . . ?
O16A C50A C51A C56A -3.9(11) . . . . ?
O8A C22A C23A C24A -7.7(12) . . . . ?
O8A C22A C23A C28A 170.3(8) . . . . ?
O00K C48I C46I C47I 167.0(7) . . . . ?
O00K C48I C46I C45I -13.7(13) . . . . ?
O9I C25I C26I C31I 170.7(10) . . . . ?
O9I C25I C26I C27I -13.4(16) . . . . ?
O15A C50A C51A C52A 3.0(11) . . . . ?
O15A C50A C51A C56A -177.6(7) . . . . ?
O17A C57A C58A C63A -6.0(14) . . . . ?
O17A C57A C58A C59A 174.4(10) . . . . ?
O2I C1I C2I C7I -17.4(8) . . . . ?
O2I C1I C2I C3I 162.7(5) . . . . ?
O22A C71A C72A C73A -166.3(11) . . . . ?
O22A C71A C72A C77A 10.5(17) . . . . ?
O7A C22A C23A C24A 172.0(9) . . . . ?
O7A C22A C23A C28A -10.0(14) . . . . ?
O23A C78A C79A C84A 2(3) . . . . ?
O23A C78A C79A C80A 174.1(15) . . . . ?
O8I C24I C22I C23I 15.8(17) . . . . ?
O8I C24I C22I C21I -163.2(11) . . . . ?
O20A C64A C65A C70A 15.4(12) . . . . ?
O20A C64A C65A C66A -165.0(8) . . . . ?
O21A C71A C72A C73A 21.5(15) . . . . ?
O21A C71A C72A C77A -161.7(9) . . . . ?
O3I C12I C10I C11I 165.0(11) . . . . ?
O3I C12I C10I C9I -13.1(17) . . . . ?
O2A C1A C2A C7A -16.2(13) . . . . ?
O2A C1A C2A C3A 165.9(9) . . . . ?
O7I C24I C22I C23I -160.0(11) . . . . ?
O7I C24I C22I C21I 21.0(16) . . . . ?
O18A C57A C58A C63A 170.9(9) . . . . ?
O18A C57A C58A C59A -8.7(15) . . . . ?
O14A C43A C44A C45A -167.4(10) . . . . ?
O14A C43A C44A C49A 10.9(14) . . . . ?
O5A C15A C16A C21A -179.3(9) . . . . ?
O5A C15A C16A C17A 3.9(17) . . . . ?
O13A C43A C44A C45A 16.4(14) . . . . ?
O13A C43A C44A C49A -165.3(9) . . . . ?
O10I C25I C26I C31I -4.4(16) . . . . ?
O10I C25I C26I C27I 171.5(10) . . . . ?
O9A C29A C30A C31A -0.7(18) . . . . ?
O9A C29A C30A C35A -178.7(12) . . . . ?
O5I C13I C14I C19I -172.2(11) . . . . ?
O5I C13I C14I C15I 9.9(19) . . . . ?
O1A C1A C2A C7A 163.2(8) . . . . ?
O1A C1A C2A C3A -14.8(13) . . . . ?
O4I C12I C10I C11I -15.3(16) . . . . ?
O4I C12I C10I C9I 166.6(11) . . . . ?
N5P C25P C26P C27P -3(2) . . . . ?
N5P C29P C28P C27P -15(3) . . . . ?
C1I C2I C3I C4I 179.9(6) . . . . ?
O10A C29A C30A C31A -161.6(12) . . . . ?
O10A C29A C30A C35A 20.4(17) . . . . ?
O24A C78A C79A C84A 178.6(17) . . . . ?
O24A C78A C79A C80A -9(2) . . . . ?
O6I C13I C14I C19I 10.5(18) . . . . ?
O6I C13I C14I C15I -167.4(13) . . . . ?
N4P C19P C20P C21P 2.8(17) . . . . ?
N4P C23P C22P C21P 3(2) . . . . ?
O6A C15A C16A C21A -3.8(15) . . . . ?
O6A C15A C16A C17A 179.4(9) . . . . ?
N3P C13P C14P C15P 5(2) . . . . ?
N1P C5P C4P C3P 0(3) . . . . ?
N9A N10A C69A C70A -8.7(14) . . . . ?
N9A N10A C69A C68A 177.7(9) . . . . ?
N9A C62A C61A C60A 177.9(13) . . . . ?
C22A C23A C28A C27A -178.0(11) . . . . ?
C70A C65A C66A C67A -3.1(13) . . . . ?
O12I C36I C34I C35I -23(2) . . . . ?
O12I C36I C34I C33I 155.7(17) . . . . ?
N2A N1A C6A C5A -178.7(9) . . . . ?
N2A N1A C6A C7A 3.3(15) . . . . ?
N2A C13A C14A C9A -179.6(12) . . . . ?
N2A C13A C12A C11A -178.8(14) . . . . ?
N1A N2A C13A C14A -177.3(10) . . . . ?
N1A N2A C13A C12A 6.4(19) . . . . ?
N1A C6A C7A C2A 177.3(9) . . . . ?
C54I C55I C50I C51I 3.2(15) . . . . ?
C54I C55I C50I C49I -178.2(8) . . . . ?
C54I C53I C56I C57I -0.2(17) . . . . ?
C54I C53I C52I C51I -1.3(17) . . . . ?
C71I C66I C67I C62I 177.6(9) . . . . ?
C71I C66I C65I C68I 4.0(14) . . . . ?
C71I C66I C65I C64I -179.3(8) . . . . ?
C71I C70I C72I O00H -163.4(9) . . . . ?
C71I C70I C72I O00R 14.6(13) . . . . ?
C47I C42I C43I C38I 173.5(11) . . . . ?
C47I C42I C41I C44I 7.3(18) . . . . ?
C47I C42I C41I C40I -177.1(11) . . . . ?
C47I C46I C45I C44I -1.9(17) . . . . ?
C64A C65A C66A C67A 177.3(8) . . . . ?
C48I C46I C45I C44I 178.9(11) . . . . ?
C65A C70A C69A N10A -174.3(9) . . . . ?
C65A C70A C69A C68A -0.8(13) . . . . ?
C50A C51A C56A C55A -179.5(9) . . . . ?
C66I C71I C70I C69I 7.5(15) . . . . ?
C66I C71I C70I C72I 179.8(9) . . . . ?
C66I C65I C68I C69I -4.9(16) . . . . ?
C66I C65I C64I C63I 1.4(15) . . . . ?
N10A N9A C62A C63A 174.7(9) . . . . ?
N10A N9A C62A C61A -7.6(17) . . . . ?
C57A C58A C59A C60A -174.1(12) . . . . ?
C62I C63I C64I C65I 2.0(16) . . . . ?
C5A C6A C7A C2A -0.8(13) . . . . ?
C5A C4A C3A C2A -0.1(15) . . . . ?
C7I C2I C3I C4I 0.0 . . . . ?
C7I C6I C11I C10I -178.2(8) . . . . ?
C2I C7I C6I C5I 0.0 . . . . ?
C2I C7I C6I C11I 176.4(8) . . . . ?
C2I C3I C4I C5I 0.0 . . . . ?
C3I C4I C5I C6I 0.0 . . . . ?
C3I C4I C5I C8I 179.6(9) . . . . ?
C4I C5I C6I C7I 0.0 . . . . ?
C4I C5I C6I C11I -176.5(8) . . . . ?
C4I C5I C8I C9I 175.5(11) . . . . ?
C5I C6I C11I C10I -1.8(13) . . . . ?
C5I C8I C9I C10I 4(2) . . . . ?
C6I C7I C2I C1I -179.9(6) . . . . ?
C6I C7I C2I C3I 0.0 . . . . ?
C6I C5I C8I C9I -5.0(17) . . . . ?
C6I C11I C10I C12I -177.7(10) . . . . ?
C6I C11I C10I C9I 0.4(17) . . . . ?
O11I C36I C34I C35I 172.2(13) . . . . ?
O11I C36I C34I C33I -9(2) . . . . ?
O1D C1D N1D C2D 1(2) . . . . ?
O1D C1D N1D C3D -175.6(16) . . . . ?
C61I C62I C67I C66I 177.2(9) . . . . ?
C61I C62I C63I C64I -179.2(9) . . . . ?
C42I C47I C46I C48I -176.7(8) . . . . ?
C42I C47I C46I C45I 4.0(14) . . . . ?
C42I C43I C38I C37I -176.3(11) . . . . ?
C42I C43I C38I C39I 3.0(18) . . . . ?
C42I C41I C44I C45I -6(2) . . . . ?
C42I C41I C40I C39I 4(2) . . . . ?
N7A N8A C55A C54A 170.5(9) . . . . ?
N7A N8A C55A C56A -8.0(15) . . . . ?
N7A C48A C49A C44A -173.9(10) . . . . ?
C55I C54I C53I C56I 178.2(9) . . . . ?
C55I C54I C53I C52I -3.0(15) . . . . ?
C55I C54I C59I C58I -178.1(9) . . . . ?
C55I C50I C49I O00L -164.2(9) . . . . ?
C55I C50I C49I O018 17.5(13) . . . . ?
C53I C54I C55I C50I 2.2(14) . . . . ?
C53I C54I C59I C58I 0.3(14) . . . . ?
C53I C56I C57I C58I 0.3(17) . . . . ?
C11I C10I C9I C8I -1(2) . . . . ?
C68A C67A C66A C65A 6.1(14) . . . . ?
C46I C47I C42I C43I 173.7(10) . . . . ?
C46I C47I C42I C41I -6.7(15) . . . . ?
C46I C45I C44I C41I 3(2) . . . . ?
C67A C68A C69A C70A 3.8(14) . . . . ?
C67A C68A C69A N10A 177.9(9) . . . . ?
C6A C5A C4A C3A -0.6(15) . . . . ?
C6A C7A C2A C1A -177.9(8) . . . . ?
C6A C7A C2A C3A 0.1(14) . . . . ?
C59I C54I C55I C50I -179.4(8) . . . . ?
C59I C54I C53I C56I -0.1(15) . . . . ?
C59I C54I C53I C52I 178.6(10) . . . . ?
C59I C58I C57I C56I -0.2(15) . . . . ?
C59I C58I C60I O00D 17.0(13) . . . . ?
C59I C58I C60I O012 -165.2(9) . . . . ?
C69A C70A C65A C64A -179.8(8) . . . . ?
C69A C70A C65A C66A 0.6(13) . . . . ?
C69A C68A C67A C66A -6.6(16) . . . . ?
C69I C70I C72I O00H 8.9(14) . . . . ?
C69I C70I C72I O00R -173.1(9) . . . . ?
O4P C12P C9P C8P 12.4(19) . . . . ?
O4P C12P C9P C10P -169.7(12) . . . . ?
C19P N4P C23P C22P -5.9(18) . . . . ?
C19P C20P C21P C24P 178.4(12) . . . . ?
C19P C20P C21P C22P -5.3(19) . . . . ?
C67I C66I C65I C68I 179.9(10) . . . . ?
C67I C66I C65I C64I -3.4(14) . . . . ?
C67I C62I C61I O00P -171.3(9) . . . . ?
C67I C62I C61I O01D 12.9(14) . . . . ?
C67I C62I C63I C64I -3.5(16) . . . . ?
C70I C71I C66I C67I 178.7(10) . . . . ?
C70I C71I C66I C65I -5.5(14) . . . . ?
C70I C69I C68I C65I 6.7(16) . . . . ?
C25I C26I C27I C28I -175.1(12) . . . . ?
C13A N2A N1A C6A -178.0(9) . . . . ?
C13A C12A C11A C10A -5(3) . . . . ?
C4A C5A C6A N1A -177.2(10) . . . . ?
C4A C5A C6A C7A 1.0(14) . . . . ?
C4A C3A C2A C1A 178.3(9) . . . . ?
C4A C3A C2A C7A 0.4(14) . . . . ?
C13I C14I C15I C16I -172.8(14) . . . . ?
C12I C10I C9I C8I 176.9(12) . . . . ?
C25P N5P C29P C28P 7(3) . . . . ?
N12A N11A C76A C75A 169.4(13) . . . . ?
N12A N11A C76A C77A -10(2) . . . . ?
N12A C83A C82A C81A 169.0(19) . . . . ?
C19I C18I C23I C22I -176.6(12) . . . . ?
C19I C18I C17I C20I 179.8(14) . . . . ?
C19I C18I C17I C16I -9(2) . . . . ?
C19I C14I C15I C16I 9(2) . . . . ?
C63A C62A C61A C60A -4(2) . . . . ?
C63A C58A C59A C60A 6.2(18) . . . . ?
C65I C66I C67I C62I 2.0(14) . . . . ?
O3P C12P C9P C8P -175.8(12) . . . . ?
O3P C12P C9P C10P 2(2) . . . . ?
C43I C42I C41I C44I -173.1(12) . . . . ?
C43I C42I C41I C40I 2.5(18) . . . . ?
C43I C38I C37I O015 168.7(11) . . . . ?
C43I C38I C37I O01B -7.7(18) . . . . ?
C43I C38I C39I C40I 3.9(19) . . . . ?
C63I C62I C61I O00P 4.6(14) . . . . ?
C63I C62I C61I O01D -171.3(9) . . . . ?
C63I C62I C67I C66I 1.4(15) . . . . ?
C37A C42A C41A N6A 178.4(10) . . . . ?
C37A C42A C41A C40A -1(2) . . . . ?
C37A C38A C39A C40A 2(2) . . . . ?
C43A C44A C45A C46A 178.1(10) . . . . ?
C43A C44A C49A C48A -176.8(11) . . . . ?
N5A N6A C41A C42A 3.7(17) . . . . ?
N5A N6A C41A C40A -176.5(14) . . . . ?
N5A C34A C33A C32A 179.8(13) . . . . ?
C20P C21P C24P O8P -5(2) . . . . ?
C20P C21P C24P O7P -179.8(16) . . . . ?
C20P C21P C22P C23P 3(2) . . . . ?
C78A C79A C84A C83A -179.5(19) . . . . ?
C78A C79A C80A C81A -172.1(17) . . . . ?
C38I C39I C40I C41I -7(2) . . . . ?
C18I C19I C14I C13I 175.7(11) . . . . ?
C18I C19I C14I C15I -6.3(19) . . . . ?
C18I C23I C22I C24I 178.5(11) . . . . ?
C18I C23I C22I C21I -2.5(19) . . . . ?
C18I C17I C20I C21I -3(3) . . . . ?
C18I C17I C16I C15I 12(3) . . . . ?
C9A C10A C11A C12A 3(3) . . . . ?
C51I C50I C49I O00L 14.3(15) . . . . ?
C51I C50I C49I O018 -164.0(11) . . . . ?
C56I C53I C52I C51I 177.4(11) . . . . ?
C13P N3P C17P C16P 4(2) . . . . ?
C62A N9A N10A C69A 179.2(9) . . . . ?
C62A C63A C58A C57A 177.7(9) . . . . ?
C62A C63A C58A C59A -2.7(16) . . . . ?
C62A C61A C60A C59A 8(2) . . . . ?
C23I C18I C17I C20I 5(2) . . . . ?
C23I C18I C17I C16I 175.7(15) . . . . ?
C23I C22I C21I C20I 4(2) . . . . ?
C44A C45A C46A C47A -1.3(18) . . . . ?
C68I C69I C70I C71I -7.8(15) . . . . ?
C68I C69I C70I C72I 179.8(9) . . . . ?
C68I C65I C64I C63I 177.9(11) . . . . ?
C37I C38I C39I C40I -176.8(13) . . . . ?
C14A C13A C12A C11A 5(2) . . . . ?
C14A C9A C10A C11A -2(2) . . . . ?
C14A C9A C8A O4A 179.4(13) . . . . ?
C14A C9A C8A O3A 4(2) . . . . ?
C79A C84A C83A N12A 175(2) . . . . ?
C79A C84A C83A C82A -2(3) . . . . ?
C79A C80A C81A C82A -14(3) . . . . ?
C24I C22I C21I C20I -176.8(14) . . . . ?
C64I C65I C68I C69I 178.7(10) . . . . ?
C42A C37A C38A C39A -4.2(19) . . . . ?
C42A C37A C36A O11A 179.1(10) . . . . ?
C42A C37A C36A O12A -3.2(15) . . . . ?
C42A C41A C40A C39A 0(3) . . . . ?
C50I C51I C52I C53I 6.7(18) . . . . ?
C15A C16A C17A C18A 176.6(13) . . . . ?
C38A C37A C42A C41A 3.7(17) . . . . ?
C38A C37A C36A O11A -1.3(14) . . . . ?
C38A C37A C36A O12A 176.4(10) . . . . ?
C14I C19I C18I C23I -179.2(11) . . . . ?
C14I C19I C18I C17I 6.4(18) . . . . ?
C14I C15I C16I C17I -12(3) . . . . ?
C58A C63A C62A N9A 179.6(9) . . . . ?
C58A C63A C62A C61A 1.7(16) . . . . ?
C58A C59A C60A C61A -9(2) . . . . ?
C71A C72A C77A C76A -176.8(12) . . . . ?
C36A C37A C42A C41A -176.7(9) . . . . ?
C36A C37A C38A C39A 176.2(11) . . . . ?
C57I C58I C59I C54I -0.1(14) . . . . ?
C57I C58I C60I O00D -164.6(9) . . . . ?
C57I C58I C60I O012 13.1(14) . . . . ?
C17I C18I C23I C22I -2.0(19) . . . . ?
C17I C20I C21I C22I -1(3) . . . . ?
C31I C30I C29I C28I 4(2) . . . . ?
C31I C30I C29I C32I -175.4(14) . . . . ?
C31I C26I C27I C28I 1.0(19) . . . . ?
N6A N5A C34A C35A 164.6(15) . . . . ?
N6A N5A C34A C33A -12(2) . . . . ?
N6A C41A C40A C39A 179.8(14) . . . . ?
C45A C44A C49A C48A 1.5(18) . . . . ?
N8A N7A C48A C47A -1.5(19) . . . . ?
N8A N7A C48A C49A 170.6(12) . . . . ?
N8A C55A C54A C53A -178.6(9) . . . . ?
N8A C55A C56A C51A 178.3(11) . . . . ?
C47A C48A C49A C44A -1(2) . . . . ?
C16P C15P C14P C13P -3(2) . . . . ?
C16P C15P C18P O5P 173(2) . . . . ?
C16P C15P C18P O6P 5(3) . . . . ?
C23P N4P C19P C20P 2.8(15) . . . . ?
C15P C16P C17P N3P -2(3) . . . . ?
C12P C9P C10P C11P -177.9(10) . . . . ?
C48A N7A N8A C55A -175.0(9) . . . . ?
C48A C47A C46A C45A 2(2) . . . . ?
C20I C17I C16I C15I -177.9(16) . . . . ?
N4A C27A C26A C25A 178.0(15) . . . . ?
N4A C27A C28A C23A -177.8(16) . . . . ?
C11P N2P C7P C8P 0.0 . . . . ?
N2P C11P C10P C9P 0.0 . . . . ?
N2P C7P C8P C9P 0.0 . . . . ?
C7P C8P C9P C12P 177.9(10) . . . . ?
C7P C8P C9P C10P 0.0 . . . . ?
C8P C9P C10P C11P 0.0 . . . . ?
C10P C11P N2P Rh09 170.4(4) . . . . ?
C10P C11P N2P C7P 0.0 . . . . ?
C17P N3P C13P C14P -5.1(18) . . . . ?
C17P C16P C15P C14P 2(2) . . . . ?
C17P C16P C15P C18P -179.6(17) . . . . ?
C35I C30I C29I C28I 179.3(14) . . . . ?
C35I C30I C29I C32I 0(2) . . . . ?
C35I C34I C33I C32I -9(3) . . . . ?
C41I C42I C43I C38I -6.1(19) . . . . ?
C52I C53I C56I C57I -178.8(11) . . . . ?
C52I C51I C50I C55I -7.7(17) . . . . ?
C52I C51I C50I C49I 173.9(10) . . . . ?
C41A C40A C39A C38A 0(3) . . . . ?
C30I C31I C26I C25I 177.9(11) . . . . ?
C30I C31I C26I C27I 2.0(17) . . . . ?
C30I C35I C34I C36I -178.2(13) . . . . ?
C30I C35I C34I C33I 3(2) . . . . ?
C30I C29I C28I C27I -1(2) . . . . ?
C30I C29I C32I C33I -6(3) . . . . ?
C84A C79A C80A C81A 0(3) . . . . ?
C84A C83A C82A C81A -14(3) . . . . ?
C36I C34I C33I C32I 172.4(18) . . . . ?
C55A C54A C53A C52A 0.0 . . . . ?
C54A C55A C56A C51A 0.0 . . . . ?
C54A C53A C52A C51A 0.0 . . . . ?
C53A C52A C51A C50A 179.5(9) . . . . ?
C53A C52A C51A C56A 0.0 . . . . ?
C52A C51A C56A C55A 0.0 . . . . ?
C56A C55A C54A C53A 0.0 . . . . ?
C14P C15P C18P O5P -8(3) . . . . ?
C14P C15P C18P O6P -176.4(17) . . . . ?
C26I C31I C30I C35I -179.7(13) . . . . ?
C26I C31I C30I C29I -5(2) . . . . ?
C26I C27I C28I C29I -1(2) . . . . ?
C5P N1P C1P C2P 3(3) . . . . ?
C26P C27P C30P O9P -9(3) . . . . ?
C26P C27P C30P O10P 180(2) . . . . ?
C26P C27P C28P C29P 12(3) . . . . ?
C49A C44A C45A C46A -0.3(17) . . . . ?
C8I C5I C6I C7I -179.6(9) . . . . ?
C8I C5I C6I C11I 3.9(10) . . . . ?
C34I C35I C30I C31I 176.4(13) . . . . ?
C34I C35I C30I C29I 1(2) . . . . ?
C34I C33I C32I C29I 10(3) . . . . ?
C39I C38I C37I O015 -10.6(18) . . . . ?
C39I C38I C37I O01B 173.0(11) . . . . ?
C35A C34A C33A C32A 3(3) . . . . ?
C24P C21P C22P C23P 178.8(13) . . . . ?
C22P C21P C24P O8P 179.3(14) . . . . ?
C22P C21P C24P O7P 4(2) . . . . ?
C44I C41I C40I C39I 179.6(14) . . . . ?
C3P C2P C1P N1P -4(4) . . . . ?
C30A C31A C32A C33A 3(2) . . . . ?
C30A C35A C34A N5A -174.9(13) . . . . ?
C30A C35A C34A C33A 2(3) . . . . ?
C46A C47A C48A N7A 171.3(12) . . . . ?
C46A C47A C48A C49A -1(2) . . . . ?
C34A N5A N6A C41A -179.9(10) . . . . ?
C34A C35A C30A C31A -5(2) . . . . ?
C34A C35A C30A C29A 173.5(14) . . . . ?
C34A C33A C32A C31A -5(2) . . . . ?
C40I C41I C44I C45I 179.0(14) . . . . ?
C12A C13A C14A C9A -3(2) . . . . ?
C10A C9A C14A C13A 1(2) . . . . ?
C10A C9A C8A O4A 2(2) . . . . ?
C10A C9A C8A O3A -173.9(12) . . . . ?
C27A N4A N3A C20A -174.9(12) . . . . ?
C27A C26A C25A C24A 0.0 . . . . ?
C26A C27A C28A C23A 0.0 . . . . ?
C26A C25A C24A C23A 0.0 . . . . ?
C25A C24A C23A C22A 178.0(10) . . . . ?
C25A C24A C23A C28A 0.0 . . . . ?
C24A C23A C28A C27A 0.0 . . . . ?
C28A C27A C26A C25A 0.0 . . . . ?
C30P C27P C26P C25P -175.2(15) . . . . ?
C30P C27P C28P C29P -176.8(19) . . . . ?
C28I C29I C32I C33I 174.8(19) . . . . ?
N11A N12A C83A C84A 179.8(18) . . . . ?
N11A N12A C83A C82A -3(3) . . . . ?
N11A C76A C75A C74A -179.2(13) . . . . ?
N11A C76A C77A C72A 179.0(15) . . . . ?
C83A N12A N11A C76A 175.8(14) . . . . ?
C83A C82A C81A C80A 21(3) . . . . ?
C32A C31A C30A C29A -176.0(13) . . . . ?
C32A C31A C30A C35A 2(2) . . . . ?
C4P C3P C2P C1P 3(4) . . . . ?
C4P C3P C6P O1P 1(3) . . . . ?
C4P C3P C6P O2P 180(2) . . . . ?
C80A C79A C84A C83A 8(3) . . . . ?
C18P C15P C14P C13P 178.1(15) . . . . ?
C29P N5P C25P C26P 2(2) . . . . ?
C76A C75A C74A C73A 0.0 . . . . ?
C75A C76A C77A C72A 0.0 . . . . ?
C75A C74A C73A C72A 0.0 . . . . ?
C74A C73A C72A C71A 176.9(12) . . . . ?
C74A C73A C72A C77A 0.0 . . . . ?
C73A C72A C77A C76A 0.0 . . . . ?
C77A C76A C75A C74A 0.0 . . . . ?
C16I C17I C20I C21I -174.2(18) . . . . ?
C2P C3P C4P C5P -1(3) . . . . ?
C2P C3P C6P O1P -179(2) . . . . ?
C2P C3P C6P O2P -1(3) . . . . ?
C1P N1P C5P C4P -1(2) . . . . ?
C28P C27P C26P C25P -5(2) . . . . ?
C28P C27P C30P O9P -178.7(18) . . . . ?
C28P C27P C30P O10P 10(3) . . . . ?
C32I C29I C28I C27I 178.2(15) . . . . ?
C34P C33P C32P C31P 0.0 . . . . ?
C34P C33P C36P O11P -6.9(12) . . . . ?
C34P C33P C36P O12P 170.4(9) . . . . ?
C33P C34P C35P N6P 0.0 . . . . ?
C33P C32P C31P N6P 0.0 . . . . ?
C32P C33P C36P O11P 166.5(9) . . . . ?
C32P C33P C36P O12P -16.2(12) . . . . ?
C32P C31P N6P Rh0B 179.4(7) . . . . ?
C32P C31P N6P C35P 0.0 . . . . ?
C31P N6P C35P C34P 0.0 . . . . ?
C35P C34P C33P C32P 0.0 . . . . ?
C35P C34P C33P C36P 173.4(11) . . . . ?
C36P C33P C32P C31P -173.4(12) . . . . ?
C20A C21A C16A C15A -177.1(11) . . . . ?
C20A C21A C16A C17A 0.0 . . . . ?
C21A C20A C19A C18A 0.0 . . . . ?
C21A C20A N3A N4A -173(2) . . . . ?
C21A C16A C17A C18A 0.0 . . . . ?
C16A C17A C18A C19A 0.0 . . . . ?
C17A C18A C19A C20A 0.0 . . . . ?
C19A C20A C21A C16A 0.0 . . . . ?
C19A C20A N3A N4A 16(3) . . . . ?
C60I C58I C59I C54I 178.2(8) . . . . ?
C60I C58I C57I C56I -178.5(10) . . . . ?
C8A C9A C14A C13A -176.4(12) . . . . ?
C8A C9A C10A C11A 176.3(15) . . . . ?
N3A N4A C27A C26A 169(2) . . . . ?
N3A N4A C27A C28A -13(3) . . . . ?
N3A C20A C21A C16A -171.7(12) . . . . ?
N3A C20A C19A C18A 171.2(13) . . . . ?
C6P C3P C4P C5P 178.1(16) . . . . ?
C6P C3P C2P C1P -176.6(19) . . . . ?

loop_
_smtbx_masks_void_nr
_smtbx_masks_void_average_x
_smtbx_masks_void_average_y
_smtbx_masks_void_average_z
_smtbx_masks_void_volume
_smtbx_masks_void_count_electrons
_smtbx_masks_void_content
1 -0.146 -0.857 -0.154 9815.9 1944.3 ?
